data_7245544
loop_
_publ_author_name
'Sun, Xiao'
'Chen, Peiqiong'
'Liu, Yanan'
'Liu, Hou-Ting'
'Tian, Haiquan'

_publ_section_title
;
 Structural cutting and recombining in a layered sodium dysprosium
 phosphonate: key roles of flexible pyrazinyl hydrazone molecular tools
;
_journal_name_full CrystEngComm
_journal_paper_doi 10.1039/D2CE01161A
_journal_year 2022
_chemical_formula_moiety 'C138 H114 Dy8 N16 Na4 O49 P8, 1.5(C H4 O), 5.5(H2 O)'
_chemical_formula_sum 'C139.5 H131 Dy8 N16 Na4 O56 P8'
_chemical_formula_weight 4420.17
_space_group_crystal_system monoclinic
_space_group_IT_number 14
_space_group_name_Hall '-P 2ybc'
_space_group_name_H-M_alt 'P 1 21/c 1'
_atom_sites_solution_hydrogens geom
_audit_creation_method SHELXL-2018/3
_audit_update_record
;
2022-09-14 deposited with the CCDC.	2022-09-21 downloaded from the CCDC.
;
_cell_angle_alpha 90
_cell_angle_beta 113.814(7)
_cell_angle_gamma 90
_cell_formula_units_Z 4
_cell_length_a 32.922(2)
_cell_length_b 16.3477(6)
_cell_length_c 34.0768(19)
_cell_measurement_reflns_used 29607
_cell_measurement_temperature 293(2)
_cell_measurement_theta_max 25.020
_cell_measurement_theta_min 2.028
_cell_volume 16778.6(18)
_computing_cell_refinement 'CrysAlisPro 1.171.40.84a (Rigaku OD, 2020)'
_computing_data_collection 'CrysAlisPro 1.171.40.84a (Rigaku OD, 2020)'
_computing_data_reduction 'CrysAlisPro 1.171.40.84a (Rigaku OD, 2020)'
_computing_molecular_graphics 'SHELXL-2018/3 (Sheldrick, 2018)'
_computing_publication_material 'SHELXL-2018/3 (Sheldrick, 2018)'
_computing_structure_refinement 'SHELXL-2018/3 (Sheldrick, 2018)'
_computing_structure_solution 'SHELXT 2018/2 (Sheldrick, 2018)'
_diffrn_ambient_temperature 293(2)
_diffrn_measured_fraction_theta_full 0.999
_diffrn_measured_fraction_theta_max 0.999
_diffrn_measurement_device_type 'XtaLAB Synergy, Dualflex, HyPix'
_diffrn_radiation_type MoK\a
_diffrn_radiation_wavelength 0.71073
_diffrn_reflns_av_R_equivalents 0.1171
_diffrn_reflns_av_unetI/netI 0.0854
_diffrn_reflns_Laue_measured_fraction_full 0.999
_diffrn_reflns_Laue_measured_fraction_max 0.999
_diffrn_reflns_limit_h_max 39
_diffrn_reflns_limit_h_min -37
_diffrn_reflns_limit_k_max 19
_diffrn_reflns_limit_k_min -18
_diffrn_reflns_limit_l_max 40
_diffrn_reflns_limit_l_min -40
_diffrn_reflns_number 133386
_diffrn_reflns_point_group_measured_fraction_full 0.999
_diffrn_reflns_point_group_measured_fraction_max 0.999
_diffrn_reflns_theta_full 25.020
_diffrn_reflns_theta_max 25.020
_diffrn_reflns_theta_min 2.028
_diffrn_source 'micro-focus sealed X-ray tube'
_exptl_absorpt_coefficient_mu 3.683
_exptl_absorpt_correction_T_max 0.687
_exptl_absorpt_correction_T_min 0.666
_exptl_absorpt_correction_type multi-scan
_exptl_absorpt_process_details sadabs
_exptl_crystal_colour 'pale yellow'
_exptl_crystal_density_diffrn 1.750
_exptl_crystal_description block
_exptl_crystal_F_000 8552
_exptl_crystal_size_max 0.120
_exptl_crystal_size_mid 0.120
_exptl_crystal_size_min 0.110
_refine_diff_density_max 2.738
_refine_diff_density_min -1.633
_refine_diff_density_rms 0.178
_refine_ls_extinction_method none
_refine_ls_goodness_of_fit_ref 0.970
_refine_ls_hydrogen_treatment constr
_refine_ls_matrix_type full
_refine_ls_number_parameters 2016
_refine_ls_number_reflns 29591
_refine_ls_number_restraints 7764
_refine_ls_restrained_S_all 0.899
_refine_ls_R_factor_all 0.1532
_refine_ls_R_factor_gt 0.0957
_refine_ls_shift/su_max 0.001
_refine_ls_shift/su_mean 0.000
_refine_ls_structure_factor_coef Fsqd
_refine_ls_weighting_details 'w=1/[\s^2^(Fo^2^)+(0.1152P)^2^+364.0410P] where P=(Fo^2^+2Fc^2^)/3'
_refine_ls_weighting_scheme calc
_refine_ls_wR_factor_gt 0.2342
_refine_ls_wR_factor_ref 0.2889
_reflns_Friedel_coverage 0.000
_reflns_number_gt 16927
_reflns_number_total 29591
_reflns_threshold_expression 'I > 2\s(I)'
_cod_data_source_file d2ce01161a2.cif
_cod_data_source_block 2
_cod_original_cell_volume 16778.8(18)
_cod_original_sg_symbol_H-M 'P 21/c'
_cod_database_code 7245544
_shelx_shelxl_version_number 2018/3
_shelx_space_group_comment
;
The symmetry employed for this shelxl refinement is uniquely defined
by the following loop, which should always be used as a source of
symmetry information in preference to the above space-group names.
They are only intended as comments.
;
_shelx_estimated_absorpt_t_min 0.666
_shelx_estimated_absorpt_t_max 0.687

loop_
_space_group_symop_operation_xyz
'x, y, z'
'-x, y+1/2, -z+1/2'
'-x, -y, -z'
'x, -y-1/2, z-1/2'

loop_
_atom_site_label
_atom_site_type_symbol
_atom_site_fract_x
_atom_site_fract_y
_atom_site_fract_z
_atom_site_U_iso_or_equiv
_atom_site_adp_type
_atom_site_occupancy
_atom_site_site_symmetry_order
_atom_site_calc_flag
_atom_site_refinement_flags_posn
_atom_site_refinement_flags_adp
_atom_site_refinement_flags_occupancy
_atom_site_disorder_assembly
_atom_site_disorder_group
Dy1 Dy 0.26440(3) 0.81522(6) 0.22683(3) 0.0679(3) Uani 1 1 d . U . . .
Dy2 Dy 0.22189(3) 0.90176(6) 0.05131(3) 0.0702(3) Uani 1 1 d . U . . .
Dy3 Dy 0.11615(3) 0.84049(6) 0.06231(3) 0.0721(3) Uani 1 1 d . U . . .
Dy4 Dy 0.24102(4) 1.04762(6) 0.20745(3) 0.0754(3) Uani 1 1 d . U . . .
Dy5 Dy 0.15542(3) 0.87686(6) 0.23274(3) 0.0752(3) Uani 1 1 d . U . . .
Dy6 Dy 0.28393(4) 0.98720(7) 0.38272(3) 0.0930(4) Uani 1 1 d . U . . .
Dy7 Dy 0.35904(4) 0.92356(8) 0.20782(3) 0.0926(3) Uani 1 1 d . U . . .
Dy8 Dy 0.39458(4) 0.98776(9) 0.37372(3) 0.1073(4) Uani 1 1 d . U . . .
Na1 Na 0.4477(4) 1.0149(8) 0.2997(3) 0.129(2) Uani 1 1 d . U . . .
Na2 Na 0.0528(3) 0.8753(6) 0.1253(3) 0.099(2) Uani 1 1 d . U . . .
Na3 Na 0.1786(3) 0.8895(6) 0.3477(3) 0.0999(19) Uani 1 1 d . U . . .
Na4 Na 0.3404(3) 0.8899(6) 0.1009(3) 0.103(2) Uani 1 1 d . U . . .
P1 P 0.1309(2) 0.9975(4) 0.14084(16) 0.0808(13) Uani 1 1 d . U . . .
P2 P 0.1461(2) 0.7450(3) 0.16523(16) 0.0775(12) Uani 1 1 d . U . . .
P3 P 0.2867(2) 1.0515(4) 0.12945(18) 0.0886(14) Uani 1 1 d . U . . .
P4 P 0.28981(19) 0.7678(3) 0.13854(16) 0.0765(12) Uani 1 1 d . U . . .
P5 P 0.1962(2) 1.0611(4) 0.28723(17) 0.0904(15) Uani 1 1 d . U . . .
P6 P 0.2470(2) 0.7974(3) 0.32146(15) 0.0787(13) Uani 1 1 d . U . . .
P7 P 0.3520(3) 1.0881(4) 0.2736(2) 0.1032(16) Uani 1 1 d . U . . .
P8 P 0.3873(2) 0.8346(4) 0.29412(18) 0.0959(15) Uani 1 1 d . U . . .
N1 N 0.2146(6) 0.8059(10) -0.0121(5) 0.081(3) Uani 1 1 d . U . . .
N2 N 0.1971(6) 0.7067(12) -0.0840(5) 0.093(4) Uani 1 1 d . U . . .
N3 N 0.1132(6) 0.7200(11) -0.0194(5) 0.092(3) Uani 1 1 d . U . . .
N4 N 0.0892(6) 0.7321(11) 0.0072(5) 0.089(3) Uani 1 1 d . U . . .
N5 N 0.0605(6) 0.9187(11) -0.0045(5) 0.089(3) Uani 1 1 d . U . . .
N6 N 0.0059(7) 1.0174(13) -0.0706(6) 0.103(4) Uani 1 1 d . U . . .
N7 N 0.1443(6) 1.0099(11) -0.0295(5) 0.091(3) Uani 1 1 d . U . . .
N8 N 0.1912(6) 0.9995(11) -0.0102(5) 0.086(3) Uani 1 1 d . U . . .
N9 N 0.4423(8) 0.9282(14) 0.4424(6) 0.117(3) Uani 1 1 d . U . . .
N10 N 0.4233(7) 0.8997(14) 0.4702(6) 0.113(4) Uani 1 1 d . U . . .
N11 N 0.3122(7) 0.9196(13) 0.4597(6) 0.110(3) Uani 1 1 d . U . . .
N12 N 0.4266(9) 1.1247(16) 0.4146(7) 0.132(4) Uani 1 1 d . U . . .
N13 N 0.4533(10) 1.2789(18) 0.4581(9) 0.160(6) Uani 1 1 d . U . . .
N14 N 0.3305(8) 1.1605(15) 0.4395(7) 0.124(4) Uani 1 1 d . U . . .
N15 N 0.2901(8) 1.1128(14) 0.4260(6) 0.113(3) Uani 1 1 d . U . . .
N16 N 0.3467(8) 0.8369(15) 0.5377(6) 0.120(4) Uani 1 1 d . U . . .
O1 O 0.5264(7) 0.9969(15) 0.3448(7) 0.158(5) Uani 1 1 d D U . . .
O2 O 0.4629(6) 0.9842(13) 0.3757(6) 0.130(3) Uani 1 1 d . U . . .
O3 O 0.3573(5) 0.9198(10) 0.4100(4) 0.107(3) Uani 1 1 d . U . . .
O4 O 0.1385(6) 0.9693(12) 0.3800(5) 0.122(4) Uani 1 1 d . U . . .
O5 O 0.2225(5) 0.9944(10) 0.3969(4) 0.104(3) Uani 1 1 d . U . . .
O6 O 0.3457(6) 1.0739(11) 0.3914(5) 0.115(3) Uani 1 1 d . U . . .
O7 O -0.0034(5) 0.7739(11) 0.0992(5) 0.111(3) Uani 1 1 d . U . . .
O8 O 0.0511(5) 0.7984(10) 0.0608(4) 0.094(3) Uani 1 1 d . U . . .
O9 O 0.1662(5) 0.7923(8) 0.0334(4) 0.082(2) Uani 1 1 d . U . . .
O10 O 0.2803(5) 0.9385(9) 0.0360(4) 0.095(3) Uani 1 1 d . U . . .
O11 O 0.3647(6) 0.9643(11) 0.0549(5) 0.112(3) Uani 1 1 d . U . . .
O12 O 0.1471(5) 0.9449(9) 0.0315(4) 0.086(2) Uani 1 1 d . U . . .
O13 O 0.3870(7) 0.7844(13) 0.1004(6) 0.145(6) Uani 1 1 d . U . . .
H13Q H 0.380802 0.742146 0.111425 0.218 Uiso 1 1 d R U . . .
H13R H 0.383151 0.774236 0.074685 0.218 Uiso 1 1 d R U . . .
O14 O 0.4354(7) 0.9972(13) 0.2211(6) 0.138(4) Uani 1 1 d . U . . .
O15 O 0.4107(6) 0.8959(12) 0.1747(6) 0.124(4) Uani 1 1 d . U . . .
O16 O 0.1111(7) 0.8102(13) 0.3144(6) 0.139(4) Uani 1 1 d . U . . .
O17 O 0.0933(6) 0.8585(11) 0.2485(5) 0.115(3) Uani 1 1 d . U . . .
O18 O 0.1991(5) 0.8019(9) 0.2909(4) 0.086(2) Uani 1 1 d . U . . .
O19 O 0.2564(5) 0.8612(9) 0.3568(4) 0.091(2) Uani 1 1 d . U . . .
O20 O 0.2775(5) 0.8063(9) 0.2981(4) 0.085(2) Uani 1 1 d . U . . .
O21 O 0.3142(5) 0.9617(9) 0.3282(4) 0.092(2) Uani 1 1 d . U . . .
O22 O 0.2569(4) 0.7693(8) 0.1596(4) 0.080(2) Uani 1 1 d . U . . .
O23 O 0.3325(5) 0.8073(9) 0.1658(4) 0.091(3) Uani 1 1 d . U . . .
O24 O 0.2708(5) 0.8064(8) 0.0939(4) 0.083(2) Uani 1 1 d . U . . .
O25 O 0.3888(5) 0.8732(11) 0.3343(4) 0.106(3) Uani 1 1 d . U . . .
O26 O 0.4169(5) 0.8792(11) 0.2751(5) 0.112(3) Uani 1 1 d . U . . .
O27 O 0.3404(5) 0.8359(9) 0.2576(4) 0.091(3) Uani 1 1 d . U . . .
O28 O 0.1900(5) 0.7864(8) 0.1971(4) 0.082(2) Uani 1 1 d . U . . .
O29 O 0.1107(5) 0.7847(9) 0.1769(4) 0.093(3) Uani 1 1 d . U . . .
O30 O 0.1404(5) 0.7560(8) 0.1196(4) 0.084(2) Uani 1 1 d . U . . .
O31 O 0.1233(5) 0.9638(9) 0.1782(4) 0.087(2) Uani 1 1 d . U . . .
O32 O 0.1808(5) 1.0006(8) 0.1506(4) 0.088(2) Uani 1 1 d . U . . .
O33 O 0.1062(5) 0.9484(9) 0.1013(4) 0.090(3) Uani 1 1 d . U . . .
O34 O 0.0232(7) 0.9153(15) 0.1755(7) 0.163(6) Uani 1 1 d . U . . .
H34B H 0.028104 0.877902 0.194167 0.244 Uiso 1 1 d R U . . .
H34C H 0.035604 0.959353 0.187708 0.244 Uiso 1 1 d R U . . .
O35 O 0.2024(5) 1.0905(9) 0.2473(4) 0.096(3) Uani 1 1 d . U . . .
O36 O 0.1720(5) 0.9804(9) 0.2806(4) 0.093(2) Uani 1 1 d . U . . .
O37 O 0.2396(6) 1.0573(10) 0.3244(4) 0.104(3) Uani 1 1 d . U . . .
O38 O 0.2742(5) 1.0885(9) 0.1638(4) 0.098(3) Uani 1 1 d . U . . .
O39 O 0.2470(5) 1.0048(9) 0.0978(4) 0.097(3) Uani 1 1 d . U . . .
O40 O 0.3259(6) 0.9959(10) 0.1461(5) 0.102(3) Uani 1 1 d . U . . .
O41 O 0.3043(6) 1.0649(9) 0.2666(4) 0.101(3) Uani 1 1 d . U . . .
O42 O 0.3825(6) 1.0736(11) 0.3198(5) 0.119(3) Uani 1 1 d . U . . .
O43 O 0.3670(6) 1.0412(10) 0.2447(5) 0.108(3) Uani 1 1 d . U . . .
O44 O 0.2730(6) 0.6689(10) 0.2381(5) 0.114(4) Uani 1 1 d D U . . .
O45 O 0.2241(6) 1.1870(10) 0.1940(5) 0.114(4) Uani 1 1 d D U . . .
O46 O 0.2790(5) 0.9314(8) 0.1950(4) 0.080(2) Uani 1 1 d . U . . .
O47 O 0.2275(4) 0.9272(8) 0.2397(4) 0.077(2) Uani 1 1 d . U . . .
O48 O 0.1941(4) 0.8761(7) 0.1076(3) 0.073(2) Uani 1 1 d . U . . .
O49 O 0.4744(10) 1.1429(19) 0.2862(10) 0.240(10) Uani 1 1 d . U . . .
H49B H 0.484235 1.136584 0.266879 0.361 Uiso 1 1 d R U . . .
H49C H 0.453045 1.176996 0.277589 0.361 Uiso 1 1 d R U . . .
C1 C 0.1111(9) 1.1016(10) 0.1329(7) 0.113(4) Uani 1 1 d D U . . .
C2 C 0.0929(9) 1.1294(11) 0.1613(7) 0.114(4) Uani 1 1 d D U . . .
H2 H 0.092549 1.095734 0.183215 0.137 Uiso 1 1 calc R U . . .
C3 C 0.0752(10) 1.2088(12) 0.1562(8) 0.139(5) Uani 1 1 d D U . . .
H3 H 0.060339 1.225782 0.172852 0.167 Uiso 1 1 calc R U . . .
C4 C 0.0797(9) 1.2629(11) 0.1262(8) 0.138(5) Uani 1 1 d D U . . .
H4 H 0.071165 1.317378 0.125283 0.165 Uiso 1 1 calc R U . . .
C5 C 0.0972(10) 1.2333(12) 0.0975(7) 0.136(5) Uani 1 1 d D U . . .
C6 C 0.1013(10) 1.2881(10) 0.0673(7) 0.141(5) Uani 1 1 d D U . . .
H6 H 0.097188 1.344075 0.069137 0.170 Uiso 1 1 calc R U . . .
C7 C 0.1117(10) 1.2553(12) 0.0343(7) 0.147(6) Uani 1 1 d D U . . .
H7 H 0.104985 1.284541 0.009017 0.176 Uiso 1 1 calc R U . . .
C8 C 0.1323(9) 1.1782(12) 0.0395(7) 0.124(4) Uani 1 1 d D U . . .
H8 H 0.146057 1.161719 0.021693 0.149 Uiso 1 1 calc R U . . .
C9 C 0.1316(8) 1.1267(11) 0.0722(6) 0.113(4) Uani 1 1 d D U . . .
H9 H 0.143481 1.074327 0.075076 0.136 Uiso 1 1 calc R U . . .
C10 C 0.1131(9) 1.1530(11) 0.1007(6) 0.119(4) Uani 1 1 d D U . . .
C11 C 0.1506(9) 0.6358(10) 0.1761(8) 0.118(4) Uani 1 1 d D U . . .
C12 C 0.1721(9) 0.5953(12) 0.1534(8) 0.129(4) Uani 1 1 d D U . . .
H12 H 0.178511 0.623154 0.132774 0.154 Uiso 1 1 calc R U . . .
C13 C 0.1839(10) 0.5124(13) 0.1621(9) 0.157(6) Uani 1 1 d D U . . .
H13 H 0.200312 0.486722 0.148966 0.188 Uiso 1 1 calc R U . . .
C14 C 0.1711(10) 0.4681(11) 0.1907(9) 0.151(5) Uani 1 1 d D U . . .
H14 H 0.177472 0.412661 0.195242 0.182 Uiso 1 1 calc R U . . .
C15 C 0.1484(10) 0.5087(13) 0.2123(9) 0.145(5) Uani 1 1 d D U . . .
C16 C 0.1363(9) 0.5915(12) 0.2037(8) 0.131(4) Uani 1 1 d D U . . .
C17 C 0.1129(9) 0.6300(11) 0.2253(8) 0.135(4) Uani 1 1 d D U . . .
H17 H 0.105268 0.684935 0.220202 0.161 Uiso 1 1 calc R U . . .
C18 C 0.1009(10) 0.5857(13) 0.2544(9) 0.151(6) Uani 1 1 d D U . . .
H18 H 0.086797 0.611837 0.269683 0.181 Uiso 1 1 calc R U . . .
C20 C 0.1328(10) 0.4619(11) 0.2381(9) 0.156(5) Uani 1 1 d D U . . .
H20 H 0.137167 0.405578 0.240352 0.187 Uiso 1 1 calc R U . . .
C22 C 0.2908(6) 1.1418(12) 0.0977(7) 0.120(4) Uani 1 1 d D U . . .
C23 C 0.2508(6) 1.1744(13) 0.0728(7) 0.123(4) Uani 1 1 d D U . . .
H23 H 0.224924 1.150822 0.072363 0.147 Uiso 1 1 calc R U . . .
C24 C 0.2484(6) 1.2415(14) 0.0485(8) 0.145(5) Uani 1 1 d D U . . .
H24 H 0.220970 1.263633 0.031230 0.174 Uiso 1 1 calc R U . . .
C25 C 0.2863(6) 1.2760(14) 0.0493(8) 0.135(5) Uani 1 1 d D U . . .
H25 H 0.284700 1.321720 0.032533 0.162 Uiso 1 1 calc R U . . .
C26 C 0.3263(5) 1.2441(13) 0.0746(8) 0.133(4) Uani 1 1 d D U . . .
C27 C 0.3285(5) 1.1776(12) 0.0993(7) 0.128(4) Uani 1 1 d D U . . .
C28 C 0.3682(6) 1.1455(13) 0.1242(7) 0.126(4) Uani 1 1 d D U . . .
H28 H 0.369679 1.100302 0.141317 0.151 Uiso 1 1 calc R U . . .
C29 C 0.4059(6) 1.1789(15) 0.1246(9) 0.151(6) Uani 1 1 d D U . . .
H29 H 0.433034 1.152913 0.138741 0.181 Uiso 1 1 calc R U . . .
C31 C 0.3640(6) 1.2761(14) 0.0745(8) 0.149(5) Uani 1 1 d D U . . .
H31 H 0.362688 1.315333 0.054303 0.179 Uiso 1 1 calc R U . . .
C32 C 0.2999(5) 0.6606(9) 0.1327(6) 0.099(3) Uani 1 1 d D U . . .
C33 C 0.3429(6) 0.6366(10) 0.1576(7) 0.111(4) Uani 1 1 d D U . . .
H33 H 0.363886 0.675249 0.173398 0.133 Uiso 1 1 calc R U . . .
C34 C 0.3548(6) 0.5551(11) 0.1590(8) 0.134(5) Uani 1 1 d D U . . .
H34 H 0.383976 0.538986 0.174929 0.160 Uiso 1 1 calc R U . . .
C35 C 0.3231(6) 0.4977(9) 0.1365(7) 0.123(5) Uani 1 1 d D U . . .
H35 H 0.329885 0.442251 0.140153 0.148 Uiso 1 1 calc R U . . .
C36 C 0.2813(5) 0.5227(8) 0.1086(7) 0.123(4) Uani 1 1 d D U . . .
C37 C 0.2500(6) 0.4656(10) 0.0849(8) 0.131(5) Uani 1 1 d D U . . .
H37 H 0.256443 0.410058 0.088977 0.158 Uiso 1 1 calc R U . . .
C38 C 0.2092(7) 0.4911(11) 0.0550(8) 0.136(5) Uani 1 1 d D U . . .
H38 H 0.189960 0.453898 0.035731 0.163 Uiso 1 1 calc R U . . .
C39 C 0.1971(6) 0.5726(11) 0.0539(7) 0.122(4) Uani 1 1 d D U . . .
H39 H 0.169572 0.590212 0.034189 0.146 Uiso 1 1 calc R U . . .
C40 C 0.2261(5) 0.6276(10) 0.0823(6) 0.107(4) Uani 1 1 d D U . . .
H40 H 0.216811 0.680712 0.083925 0.129 Uiso 1 1 calc R U . . .
C41 C 0.2689(5) 0.6038(8) 0.1084(6) 0.106(4) Uani 1 1 d D U . . .
C42 C 0.1500(6) 1.1275(11) 0.2937(8) 0.123(4) Uani 1 1 d D U . . .
C43 C 0.1070(6) 1.0980(12) 0.2784(8) 0.121(4) Uani 1 1 d D U . . .
H43 H 0.100668 1.045657 0.266744 0.145 Uiso 1 1 calc R U . . .
C44 C 0.0734(6) 1.1461(13) 0.2804(9) 0.143(6) Uani 1 1 d D U . . .
H44 H 0.044238 1.127169 0.268945 0.172 Uiso 1 1 calc R U . . .
C45 C 0.0831(6) 1.2224(12) 0.2993(9) 0.141(5) Uani 1 1 d D U . . .
H45 H 0.060683 1.254303 0.301450 0.169 Uiso 1 1 calc R U . . .
C46 C 0.1262(5) 1.2512(11) 0.3152(8) 0.130(5) Uani 1 1 d D U . . .
C47 C 0.1362(7) 1.3247(13) 0.3372(9) 0.148(5) Uani 1 1 d D U . . .
H47 H 0.113903 1.355614 0.340055 0.177 Uiso 1 1 calc R U . . .
C48 C 0.1798(7) 1.3518(14) 0.3549(9) 0.154(6) Uani 1 1 d D U . . .
H48 H 0.187441 1.397973 0.372361 0.185 Uiso 1 1 calc R U . . .
C49 C 0.2119(7) 1.3098(14) 0.3465(9) 0.146(5) Uani 1 1 d D U . . .
H49 H 0.239518 1.333609 0.352731 0.175 Uiso 1 1 calc R U . . .
C50 C 0.2029(6) 1.2322(12) 0.3287(8) 0.131(4) Uani 1 1 d D U . . .
H50 H 0.225571 1.200134 0.327158 0.157 Uiso 1 1 calc R U . . .
C51 C 0.1597(5) 1.2029(10) 0.3132(8) 0.131(4) Uani 1 1 d D U . . .
C52 C 0.2564(5) 0.6955(9) 0.3464(5) 0.096(3) Uani 1 1 d D U . . .
C53 C 0.2193(5) 0.6442(11) 0.3348(6) 0.107(4) Uani 1 1 d D U . . .
H53 H 0.192149 0.660847 0.313893 0.128 Uiso 1 1 calc R U . . .
C54 C 0.2230(6) 0.5678(12) 0.3547(7) 0.125(5) Uani 1 1 d D U . . .
H54 H 0.197975 0.535431 0.348558 0.150 Uiso 1 1 calc R U . . .
C55 C 0.2646(5) 0.5404(11) 0.3840(7) 0.121(5) Uani 1 1 d D U . . .
H55 H 0.267446 0.488306 0.395789 0.145 Uiso 1 1 calc R U . . .
C56 C 0.3018(4) 0.5915(9) 0.3955(6) 0.112(4) Uani 1 1 d D U . . .
C57 C 0.3434(5) 0.5636(11) 0.4237(7) 0.123(5) Uani 1 1 d D U . . .
H57 H 0.346405 0.511070 0.435037 0.148 Uiso 1 1 calc R U . . .
C58 C 0.3805(6) 0.6143(12) 0.4350(7) 0.126(5) Uani 1 1 d D U . . .
H58 H 0.407553 0.598092 0.456271 0.151 Uiso 1 1 calc R U . . .
C59 C 0.3770(5) 0.6894(12) 0.4144(7) 0.117(4) Uani 1 1 d D U . . .
H59 H 0.402215 0.721080 0.419918 0.141 Uiso 1 1 calc R U . . .
C60 C 0.3356(5) 0.7169(10) 0.3856(6) 0.107(4) Uani 1 1 d D U . . .
H60 H 0.332868 0.768568 0.373373 0.128 Uiso 1 1 calc R U . . .
C61 C 0.2982(4) 0.6671(9) 0.3749(6) 0.101(4) Uani 1 1 d D U . . .
C62 C 0.3514(10) 1.1935(10) 0.2619(7) 0.125(4) Uani 1 1 d D U . . .
C63 C 0.3605(10) 1.2118(12) 0.2260(7) 0.130(4) Uani 1 1 d D U . . .
H63 H 0.367255 1.169946 0.211193 0.156 Uiso 1 1 calc R U . . .
C64 C 0.3593(11) 1.2933(12) 0.2124(8) 0.153(6) Uani 1 1 d D U . . .
H64 H 0.367377 1.305905 0.189973 0.184 Uiso 1 1 calc R U . . .
C65 C 0.3458(10) 1.3555(11) 0.2329(7) 0.147(5) Uani 1 1 d D U . . .
H65 H 0.341131 1.408255 0.221758 0.176 Uiso 1 1 calc R U . . .
C66 C 0.3392(11) 1.3379(9) 0.2703(7) 0.145(5) Uani 1 1 d D U . . .
C67 C 0.3260(10) 1.4005(11) 0.2913(7) 0.152(5) Uani 1 1 d D U . . .
H67 H 0.318767 1.452200 0.279042 0.182 Uiso 1 1 calc R U . . .
C69 C 0.3219(10) 1.3015(12) 0.3430(7) 0.145(5) Uani 1 1 d D U . . .
H69 H 0.315246 1.289480 0.366372 0.174 Uiso 1 1 calc R U . . .
C70 C 0.3301(9) 1.2380(11) 0.3192(7) 0.130(4) Uani 1 1 d D U . . .
H70 H 0.328268 1.183736 0.326470 0.156 Uiso 1 1 calc R U . . .
C71 C 0.3411(10) 1.2567(9) 0.2843(7) 0.136(4) Uani 1 1 d D U . . .
C72 C 0.4055(7) 0.7277(10) 0.3072(5) 0.113(4) Uani 1 1 d D U . . .
C73 C 0.3833(7) 0.6731(11) 0.2743(5) 0.117(4) Uani 1 1 d D U . . .
H73 H 0.361950 0.692185 0.248488 0.141 Uiso 1 1 calc R U . . .
C74 C 0.3929(8) 0.5901(11) 0.2797(6) 0.131(5) Uani 1 1 d D U . . .
H74 H 0.378863 0.553856 0.257257 0.158 Uiso 1 1 calc R U . . .
C75 C 0.4234(8) 0.5612(10) 0.3189(6) 0.131(5) Uani 1 1 d D U . . .
H75 H 0.428370 0.505303 0.323275 0.157 Uiso 1 1 calc R U . . .
C76 C 0.4467(8) 0.6160(8) 0.3514(5) 0.126(5) Uani 1 1 d D U . . .
C77 C 0.4772(8) 0.5867(11) 0.3904(6) 0.131(5) Uani 1 1 d D U . . .
H77 H 0.481362 0.530723 0.395085 0.158 Uiso 1 1 calc R U . . .
C78 C 0.5016(9) 0.6413(12) 0.4225(6) 0.140(6) Uani 1 1 d D U . . .
H78 H 0.522904 0.621997 0.448238 0.168 Uiso 1 1 calc R U . . .
C79 C 0.4943(8) 0.7248(12) 0.4161(6) 0.135(5) Uani 1 1 d D U . . .
H79 H 0.510019 0.761276 0.437863 0.163 Uiso 1 1 calc R U . . .
C80 C 0.4634(7) 0.7540(10) 0.3773(5) 0.123(4) Uani 1 1 d D U . . .
H80 H 0.459815 0.809991 0.372400 0.147 Uiso 1 1 calc R U . . .
C81 C 0.4380(7) 0.6993(8) 0.3456(5) 0.119(4) Uani 1 1 d D U . . .
C82 C 0.2417(7) 0.8052(13) -0.0325(6) 0.085(3) Uani 1 1 d . U . . .
H82 H 0.266455 0.839305 -0.023365 0.103 Uiso 1 1 calc R U . . .
C83 C 0.2329(8) 0.7527(14) -0.0683(6) 0.089(4) Uani 1 1 d . U . . .
H83 H 0.253092 0.750674 -0.081048 0.106 Uiso 1 1 calc R U . . .
C84 C 0.1701(8) 0.7041(14) -0.0634(6) 0.092(4) Uani 1 1 d . U . . .
H84 H 0.145500 0.669793 -0.072883 0.111 Uiso 1 1 calc R U . . .
C85 C 0.1797(7) 0.7550(13) -0.0265(6) 0.082(3) Uani 1 1 d . U . . .
C86 C 0.1518(8) 0.7547(13) -0.0025(6) 0.084(3) Uani 1 1 d . U . . .
C87 C 0.0558(8) 0.6819(15) -0.0027(7) 0.098(4) Uani 1 1 d . U . . .
H87 H 0.050963 0.645312 -0.025012 0.118 Uiso 1 1 calc R U . . .
C88 C 0.0260(8) 0.6791(16) 0.0185(8) 0.105(4) Uani 1 1 d . U . . .
C89 C -0.0033(9) 0.6086(17) 0.0058(9) 0.117(4) Uani 1 1 d . U . . .
H89 H -0.003457 0.572288 -0.015245 0.140 Uiso 1 1 calc R U . . .
C90 C -0.0320(9) 0.5989(18) 0.0276(9) 0.120(5) Uani 1 1 d . U . . .
H90 H -0.052615 0.556455 0.019703 0.144 Uiso 1 1 calc R U . . .
C91 C -0.0299(9) 0.6489(18) 0.0589(9) 0.118(4) Uani 1 1 d . U . . .
H91 H -0.046586 0.636621 0.074534 0.141 Uiso 1 1 calc R U . . .
C92 C -0.0047(9) 0.7166(17) 0.0690(8) 0.109(4) Uani 1 1 d . U . . .
C93 C 0.0257(8) 0.7317(16) 0.0493(7) 0.100(3) Uani 1 1 d . U . . .
C94 C -0.0279(10) 0.760(2) 0.1248(10) 0.148(7) Uani 1 1 d . U . . .
H94A H -0.057621 0.743805 0.106701 0.222 Uiso 1 1 calc R U . . .
H94B H -0.028687 0.809441 0.139688 0.222 Uiso 1 1 calc R U . . .
H94C H -0.013824 0.717540 0.145212 0.222 Uiso 1 1 calc R U . . .
C95 C 0.0150(8) 0.9109(15) -0.0215(7) 0.096(4) Uani 1 1 d . U . . .
H95 H 0.001714 0.870451 -0.011492 0.115 Uiso 1 1 calc R U . . .
C96 C -0.0099(9) 0.9622(15) -0.0527(7) 0.101(5) Uani 1 1 d . U . . .
H96 H -0.040612 0.958220 -0.062196 0.121 Uiso 1 1 calc R U . . .
C97 C 0.0495(8) 1.0234(15) -0.0567(7) 0.095(4) Uani 1 1 d . U . . .
H97 H 0.061706 1.060049 -0.069747 0.114 Uiso 1 1 calc R U . . .
C98 C 0.0773(8) 0.9755(14) -0.0228(6) 0.087(3) Uani 1 1 d . U . . .
C99 C 0.1260(8) 0.9781(14) -0.0055(6) 0.086(3) Uani 1 1 d . U . . .
C100 C 0.2115(9) 1.0463(14) -0.0272(7) 0.097(3) Uani 1 1 d . U . . .
H100 H 0.193969 1.079721 -0.049755 0.117 Uiso 1 1 calc R U . . .
C101 C 0.2575(9) 1.0511(15) -0.0146(7) 0.099(3) Uani 1 1 d . U . . .
C102 C 0.2726(9) 1.1157(15) -0.0358(8) 0.107(4) Uani 1 1 d . U . . .
H102 H 0.252322 1.147364 -0.057583 0.129 Uiso 1 1 calc R U . . .
C103 C 0.3176(10) 1.1279(17) -0.0227(8) 0.113(4) Uani 1 1 d . U . . .
H103 H 0.326869 1.170238 -0.035358 0.136 Uiso 1 1 calc R U . . .
C104 C 0.3486(10) 1.0833(16) 0.0069(8) 0.112(4) Uani 1 1 d . U . . .
H104 H 0.378486 1.095433 0.015209 0.134 Uiso 1 1 calc R U . . .
C105 C 0.3353(9) 1.0173(16) 0.0254(8) 0.107(4) Uani 1 1 d . U . . .
C106 C 0.2899(9) 1.0028(15) 0.0150(7) 0.097(3) Uani 1 1 d . U . . .
C107 C 0.4099(10) 0.967(2) 0.0617(10) 0.142(7) Uani 1 1 d . U . . .
H10A H 0.412140 0.978304 0.034961 0.214 Uiso 1 1 calc R U . . .
H10B H 0.423691 0.915843 0.072847 0.214 Uiso 1 1 calc R U . . .
H10C H 0.424456 1.010018 0.081794 0.214 Uiso 1 1 calc R U . . .
C108 C 0.4653(11) 1.157(2) 0.4204(9) 0.142(4) Uani 1 1 d . U . . .
H108 H 0.483793 1.131370 0.409650 0.170 Uiso 1 1 calc R U . . .
C109 C 0.4781(12) 1.231(2) 0.4427(10) 0.158(6) Uani 1 1 d . U . . .
H109 H 0.506444 1.249649 0.447735 0.189 Uiso 1 1 calc R U . . .
C110 C 0.4162(11) 1.241(2) 0.4543(10) 0.146(5) Uani 1 1 d . U . . .
H110 H 0.399389 1.262565 0.468257 0.175 Uiso 1 1 calc R U . . .
C111 C 0.4007(11) 1.165(2) 0.4282(9) 0.138(4) Uani 1 1 d . U . . .
C112 C 0.3557(10) 1.1337(19) 0.4193(9) 0.125(4) Uani 1 1 d . U . . .
C113 C 0.2618(9) 1.1475(18) 0.4377(8) 0.118(4) Uani 1 1 d . U . . .
H113 H 0.271351 1.194652 0.454142 0.141 Uiso 1 1 calc R U . . .
C114 C 0.2192(6) 1.1233(13) 0.4290(8) 0.118(4) Uani 1 1 d D U . . .
C115 C 0.1942(7) 1.1792(13) 0.4422(8) 0.126(5) Uani 1 1 d D U . . .
H115 H 0.207499 1.226593 0.456858 0.151 Uiso 1 1 calc R U . . .
C116 C 0.1490(7) 1.1629(13) 0.4329(8) 0.131(5) Uani 1 1 d D U . . .
H116 H 0.132004 1.201344 0.439615 0.157 Uiso 1 1 calc R U . . .
C117 C 0.1297(6) 1.0879(13) 0.4135(8) 0.126(5) Uani 1 1 d D U . . .
H117 H 0.100810 1.075193 0.409509 0.151 Uiso 1 1 calc R U . . .
C118 C 0.1546(7) 1.0322(12) 0.4000(7) 0.117(4) Uani 1 1 d D U . . .
C119 C 0.1998(6) 1.0489(12) 0.4090(7) 0.113(4) Uani 1 1 d D U . . .
C120 C 0.0912(10) 0.955(2) 0.3676(10) 0.145(7) Uani 1 1 d . U . . .
H12A H 0.085736 0.944168 0.392700 0.217 Uiso 1 1 calc R U . . .
H12B H 0.082084 0.908392 0.348715 0.217 Uiso 1 1 calc R U . . .
H12C H 0.074749 1.002130 0.353075 0.217 Uiso 1 1 calc R U . . .
C121 C 0.2878(9) 0.9135(16) 0.4830(7) 0.110(4) Uani 1 1 d . U . . .
H121 H 0.259522 0.936229 0.473784 0.132 Uiso 1 1 calc R U . . .
C122 C 0.3077(10) 0.8700(18) 0.5232(7) 0.117(5) Uani 1 1 d . U . . .
H122 H 0.291259 0.865400 0.539820 0.140 Uiso 1 1 calc R U . . .
C123 C 0.3705(9) 0.8481(17) 0.5148(7) 0.115(4) Uani 1 1 d . U . . .
H123 H 0.399452 0.828491 0.525498 0.138 Uiso 1 1 calc R U . . .
C124 C 0.3538(9) 0.8882(17) 0.4752(7) 0.107(4) Uani 1 1 d . U . . .
C125 C 0.3796(9) 0.8992(17) 0.4516(7) 0.109(3) Uani 1 1 d . U . . .
C126 C 0.4856(10) 0.9230(19) 0.4620(9) 0.126(4) Uani 1 1 d . U . . .
H126 H 0.497885 0.902304 0.489745 0.151 Uiso 1 1 calc R U . . .
C127 C 0.5150(10) 0.948(2) 0.4421(9) 0.130(4) Uani 1 1 d . U . . .
C128 C 0.5620(10) 0.939(2) 0.4686(9) 0.134(5) Uani 1 1 d . U . . .
H128 H 0.570491 0.922417 0.496974 0.161 Uiso 1 1 calc R U . . .
C129 C 0.5931(11) 0.952(2) 0.4545(10) 0.139(5) Uani 1 1 d . U . . .
H129 H 0.622645 0.943576 0.472981 0.167 Uiso 1 1 calc R U . . .
C130 C 0.5834(11) 0.977(2) 0.4139(10) 0.142(5) Uani 1 1 d . U . . .
H130 H 0.605414 0.989843 0.404387 0.171 Uiso 1 1 calc R U . . .
C132 C 0.5040(11) 0.966(2) 0.4024(9) 0.133(4) Uani 1 1 d . U . . .
C134 C 0.0877(10) 0.8259(19) 0.2783(9) 0.121(5) Uani 1 1 d . U . . .
C135 C 0.0349(12) 0.821(3) 0.2645(11) 0.183(10) Uani 1 1 d . U . . .
H13A H 0.023175 0.774634 0.245875 0.275 Uiso 1 1 calc R U . . .
H13B H 0.021172 0.869983 0.249670 0.275 Uiso 1 1 calc R U . . .
H13C H 0.028820 0.814603 0.289597 0.275 Uiso 1 1 calc R U . . .
C136 C 0.4382(10) 0.944(2) 0.1964(9) 0.121(4) Uani 1 1 d . U . . .
C137 C 0.4796(12) 0.940(2) 0.1841(12) 0.182(11) Uani 1 1 d . U . . .
H13D H 0.505810 0.926873 0.209112 0.273 Uiso 1 1 calc R U . . .
H13E H 0.483416 0.991698 0.172855 0.273 Uiso 1 1 calc R U . . .
H13F H 0.474826 0.898181 0.162719 0.273 Uiso 1 1 calc R U . . .
C138 C 0.2585(12) 0.5828(13) 0.2304(12) 0.193(9) Uani 1 1 d D U . . .
H13G H 0.227216 0.579652 0.223397 0.290 Uiso 1 1 calc R U . . .
H13H H 0.274330 0.551384 0.255862 0.290 Uiso 1 1 calc R U . . .
H13I H 0.264549 0.561430 0.207120 0.290 Uiso 1 1 calc R U . . .
C139 C 0.2309(13) 1.2604(17) 0.1722(11) 0.199(12) Uani 1 1 d D U . . .
H13J H 0.261266 1.262223 0.175386 0.299 Uiso 1 1 calc R U . . .
H13K H 0.224413 1.308459 0.184746 0.299 Uiso 1 1 calc R U . . .
H13L H 0.211645 1.258068 0.142287 0.299 Uiso 1 1 calc R U . . .
C68 C 0.3240(11) 1.3836(12) 0.3310(8) 0.157(6) Uani 1 1 d D U . . .
H68 H 0.323964 1.426056 0.349168 0.189 Uiso 1 1 calc R U . . .
C19 C 0.1105(10) 0.5016(13) 0.2604(9) 0.154(6) Uani 1 1 d D U . . .
H19 H 0.102074 0.471915 0.279134 0.185 Uiso 1 1 calc R U . . .
C30 C 0.4036(6) 1.2508(15) 0.1040(9) 0.152(6) Uani 1 1 d D U . . .
H30 H 0.428970 1.282223 0.110104 0.182 Uiso 1 1 calc R U . . .
C131 C 0.5383(11) 0.981(2) 0.3870(10) 0.141(5) Uani 1 1 d . U . . .
C133 C 0.5348(12) 0.9194(18) 0.3260(11) 0.180(9) Uani 1 1 d D U . . .
H13M H 0.556608 0.887473 0.348117 0.270 Uiso 1 1 calc R U . . .
H13N H 0.545364 0.932137 0.304253 0.270 Uiso 1 1 calc R U . . .
H13O H 0.507628 0.888843 0.313461 0.270 Uiso 1 1 calc R U . . .

loop_
_atom_site_aniso_label
_atom_site_aniso_U_11
_atom_site_aniso_U_22
_atom_site_aniso_U_33
_atom_site_aniso_U_23
_atom_site_aniso_U_13
_atom_site_aniso_U_12
Dy1 0.0934(6) 0.0732(6) 0.0565(4) 0.0054(4) 0.0503(4) 0.0126(5)
Dy2 0.0976(7) 0.0738(6) 0.0578(5) 0.0010(4) 0.0505(5) -0.0073(5)
Dy3 0.0858(6) 0.0862(6) 0.0595(5) 0.0021(4) 0.0451(4) -0.0017(5)
Dy4 0.1107(7) 0.0684(6) 0.0605(5) -0.0024(4) 0.0482(5) 0.0014(5)
Dy5 0.0960(7) 0.0892(7) 0.0594(5) 0.0102(4) 0.0513(5) 0.0174(5)
Dy6 0.1263(9) 0.1027(8) 0.0585(5) -0.0082(5) 0.0462(6) 0.0190(7)
Dy7 0.1043(8) 0.1158(9) 0.0781(6) -0.0100(6) 0.0578(6) -0.0107(6)
Dy8 0.1144(9) 0.1387(11) 0.0725(6) -0.0210(6) 0.0415(6) -0.0006(8)
Na1 0.129(5) 0.155(5) 0.111(4) -0.015(4) 0.055(4) -0.011(4)
Na2 0.108(4) 0.120(5) 0.094(4) 0.010(4) 0.066(3) 0.008(4)
Na3 0.120(4) 0.122(4) 0.081(3) 0.005(3) 0.065(3) 0.022(4)
Na4 0.120(4) 0.121(4) 0.095(4) 0.003(4) 0.071(3) -0.009(4)
P1 0.107(3) 0.084(3) 0.067(2) 0.009(2) 0.050(2) 0.026(3)
P2 0.105(3) 0.078(3) 0.073(3) 0.007(2) 0.061(2) 0.000(3)
P3 0.127(4) 0.082(3) 0.078(3) -0.004(2) 0.065(3) -0.021(3)
P4 0.104(3) 0.077(3) 0.077(3) -0.002(2) 0.066(2) 0.010(3)
P5 0.131(4) 0.090(3) 0.065(3) -0.001(2) 0.055(3) 0.029(3)
P6 0.110(3) 0.087(3) 0.060(2) 0.013(2) 0.056(2) 0.018(3)
P7 0.131(4) 0.106(4) 0.083(3) -0.018(3) 0.054(3) -0.018(3)
P8 0.100(3) 0.126(4) 0.076(3) -0.008(3) 0.051(3) 0.007(3)
N1 0.109(6) 0.091(6) 0.069(5) -0.005(5) 0.062(4) -0.008(5)
N2 0.118(7) 0.108(8) 0.077(6) -0.005(6) 0.064(6) -0.020(7)
N3 0.113(6) 0.098(6) 0.085(6) -0.007(5) 0.060(5) -0.006(6)
N4 0.106(5) 0.095(6) 0.088(5) -0.003(5) 0.061(5) -0.011(5)
N5 0.108(6) 0.094(6) 0.078(5) 0.004(5) 0.049(5) 0.003(5)
N6 0.118(8) 0.105(8) 0.091(7) 0.014(7) 0.047(7) 0.009(7)
N7 0.119(6) 0.091(6) 0.077(5) 0.008(5) 0.056(5) 0.004(6)
N8 0.118(6) 0.090(6) 0.076(5) 0.005(5) 0.067(5) -0.006(5)
N9 0.124(6) 0.141(6) 0.088(5) -0.020(5) 0.046(5) 0.011(6)
N10 0.121(7) 0.142(7) 0.080(6) -0.012(6) 0.044(6) 0.014(6)
N11 0.129(6) 0.131(6) 0.077(5) -0.007(5) 0.049(5) 0.020(6)
N12 0.135(6) 0.142(6) 0.111(6) -0.022(6) 0.041(6) 0.002(6)
N13 0.153(9) 0.157(9) 0.143(8) -0.032(8) 0.033(8) -0.001(8)
N14 0.139(7) 0.132(7) 0.099(6) -0.024(6) 0.046(6) 0.019(7)
N15 0.134(6) 0.127(6) 0.088(5) -0.018(5) 0.054(5) 0.021(6)
N16 0.137(8) 0.146(8) 0.082(7) 0.006(7) 0.049(7) 0.021(8)
O1 0.151(7) 0.182(8) 0.127(7) -0.017(7) 0.040(7) -0.003(7)
O2 0.130(5) 0.154(5) 0.104(5) -0.016(5) 0.043(5) 0.001(5)
O3 0.125(5) 0.128(5) 0.073(5) -0.008(5) 0.045(4) 0.017(5)
O4 0.134(7) 0.143(7) 0.100(6) -0.006(6) 0.059(6) 0.030(7)
O5 0.126(5) 0.124(5) 0.081(4) -0.001(4) 0.061(4) 0.029(5)
O6 0.131(5) 0.128(5) 0.092(5) -0.029(5) 0.052(4) 0.011(5)
O7 0.119(6) 0.128(7) 0.117(6) 0.008(6) 0.080(5) -0.015(6)
O8 0.107(5) 0.106(5) 0.092(5) 0.009(4) 0.063(4) -0.007(5)
O9 0.106(5) 0.088(5) 0.074(4) -0.002(4) 0.061(4) -0.011(4)
O10 0.124(5) 0.100(5) 0.086(4) 0.002(4) 0.068(4) -0.018(5)
O11 0.129(6) 0.123(7) 0.110(6) 0.006(6) 0.075(5) -0.021(6)
O12 0.110(5) 0.091(5) 0.074(4) 0.009(4) 0.055(4) -0.001(5)
O13 0.160(11) 0.154(12) 0.134(10) -0.018(10) 0.072(9) 0.001(10)
O14 0.143(7) 0.148(7) 0.123(7) -0.012(7) 0.055(6) -0.015(7)
O15 0.129(7) 0.137(7) 0.115(6) -0.008(6) 0.059(6) -0.016(6)
O16 0.146(7) 0.154(8) 0.115(7) 0.013(7) 0.051(7) 0.012(7)
O17 0.140(6) 0.130(7) 0.097(6) 0.007(6) 0.072(5) 0.015(6)
O18 0.114(5) 0.099(5) 0.073(4) 0.017(4) 0.064(4) 0.016(5)
O19 0.118(5) 0.101(5) 0.076(4) 0.009(4) 0.062(4) 0.024(5)
O20 0.112(5) 0.099(5) 0.068(4) 0.004(4) 0.063(4) 0.016(4)
O21 0.116(5) 0.108(5) 0.071(4) -0.008(4) 0.058(4) 0.008(5)
O22 0.109(5) 0.088(5) 0.080(4) -0.001(4) 0.075(4) 0.004(4)
O23 0.109(5) 0.102(5) 0.090(5) -0.007(5) 0.069(4) 0.005(5)
O24 0.113(5) 0.091(5) 0.079(4) -0.001(4) 0.073(4) -0.002(4)
O25 0.119(5) 0.127(5) 0.084(5) -0.015(5) 0.053(4) 0.011(5)
O26 0.115(5) 0.133(5) 0.101(5) -0.010(5) 0.059(4) 0.000(5)
O27 0.106(5) 0.108(5) 0.079(4) -0.004(4) 0.058(4) 0.008(5)
O28 0.112(5) 0.087(5) 0.076(4) 0.003(4) 0.069(4) 0.005(4)
O29 0.116(5) 0.102(5) 0.091(5) 0.006(5) 0.071(4) 0.003(5)
O30 0.111(5) 0.088(5) 0.079(4) 0.005(4) 0.065(4) -0.001(4)
O31 0.119(5) 0.092(5) 0.073(4) 0.012(4) 0.063(4) 0.019(4)
O32 0.122(5) 0.085(5) 0.076(4) 0.004(4) 0.058(4) 0.013(5)
O33 0.112(5) 0.092(5) 0.084(4) 0.001(4) 0.058(4) 0.011(4)
O34 0.158(11) 0.190(12) 0.157(11) -0.003(11) 0.080(10) -0.003(11)
O35 0.128(5) 0.094(5) 0.078(4) 0.000(4) 0.055(4) 0.021(5)
O36 0.120(5) 0.106(5) 0.077(4) 0.003(4) 0.065(4) 0.024(5)
O37 0.133(5) 0.111(5) 0.080(4) -0.002(4) 0.056(4) 0.018(5)
O38 0.137(5) 0.093(5) 0.088(4) -0.005(4) 0.068(4) -0.017(4)
O39 0.126(5) 0.090(5) 0.090(5) -0.002(4) 0.061(4) -0.012(5)
O40 0.128(5) 0.111(5) 0.094(4) -0.003(4) 0.072(4) -0.009(5)
O41 0.132(5) 0.098(5) 0.084(5) -0.005(4) 0.056(4) -0.008(5)
O42 0.135(5) 0.126(5) 0.100(5) -0.019(5) 0.053(5) -0.007(5)
O43 0.125(5) 0.113(5) 0.099(5) -0.006(5) 0.058(4) -0.012(5)
O44 0.135(6) 0.097(6) 0.115(6) 0.004(6) 0.056(6) 0.016(6)
O45 0.152(7) 0.091(6) 0.105(6) 0.011(6) 0.057(6) 0.013(6)
O46 0.111(4) 0.084(4) 0.071(4) -0.001(4) 0.062(3) -0.003(4)
O47 0.109(4) 0.082(4) 0.062(4) 0.008(4) 0.058(3) 0.014(4)
O48 0.103(4) 0.076(4) 0.064(4) 0.004(4) 0.059(4) -0.001(4)
O49 0.220(16) 0.215(16) 0.225(16) 0.001(15) 0.027(15) -0.025(15)
C1 0.144(6) 0.101(6) 0.102(6) 0.012(6) 0.058(6) 0.024(6)
C2 0.146(7) 0.100(6) 0.103(6) 0.008(6) 0.057(6) 0.027(6)
C3 0.171(9) 0.116(9) 0.129(9) 0.011(8) 0.059(8) 0.036(8)
C4 0.171(8) 0.115(8) 0.125(8) 0.015(7) 0.057(7) 0.034(8)
C5 0.171(8) 0.112(8) 0.123(7) 0.018(7) 0.057(7) 0.030(7)
C6 0.174(8) 0.115(8) 0.128(8) 0.019(7) 0.054(8) 0.030(8)
C7 0.177(9) 0.121(9) 0.131(9) 0.020(8) 0.050(8) 0.026(9)
C8 0.155(7) 0.108(7) 0.111(7) 0.017(7) 0.056(7) 0.018(7)
C9 0.146(6) 0.103(6) 0.097(6) 0.013(6) 0.056(6) 0.017(6)
C10 0.149(6) 0.100(6) 0.110(6) 0.014(6) 0.056(6) 0.027(6)
C11 0.148(6) 0.111(6) 0.115(6) 0.015(6) 0.074(6) -0.002(6)
C12 0.153(6) 0.112(6) 0.125(6) 0.007(6) 0.061(6) 0.004(6)
C13 0.181(9) 0.135(9) 0.152(9) 0.014(9) 0.065(8) 0.002(9)
C14 0.177(8) 0.129(8) 0.149(8) 0.014(8) 0.067(8) -0.002(8)
C15 0.173(8) 0.129(8) 0.144(8) 0.020(7) 0.074(7) -0.004(8)
C16 0.158(7) 0.119(7) 0.128(7) 0.013(6) 0.072(6) -0.003(7)
C17 0.161(8) 0.123(7) 0.130(7) 0.014(7) 0.070(7) -0.004(7)
C18 0.177(9) 0.136(9) 0.145(9) 0.019(9) 0.069(8) -0.005(9)
C20 0.180(9) 0.136(9) 0.151(8) 0.015(8) 0.066(8) -0.005(8)
C22 0.154(6) 0.112(6) 0.113(6) -0.010(6) 0.074(6) -0.018(6)
C23 0.157(6) 0.114(6) 0.108(6) -0.003(6) 0.066(6) -0.012(6)
C24 0.178(9) 0.129(9) 0.133(9) -0.011(8) 0.069(8) -0.014(9)
C25 0.168(8) 0.127(8) 0.125(7) -0.004(7) 0.074(7) -0.020(7)
C26 0.165(7) 0.124(7) 0.126(7) -0.002(6) 0.076(6) -0.022(7)
C27 0.161(6) 0.122(6) 0.118(6) -0.007(6) 0.073(6) -0.017(6)
C28 0.154(6) 0.122(6) 0.120(6) -0.004(6) 0.073(6) -0.020(6)
C29 0.177(9) 0.135(9) 0.145(9) -0.001(8) 0.070(8) -0.020(9)
C31 0.175(8) 0.135(8) 0.138(8) -0.005(8) 0.065(8) -0.021(8)
C32 0.128(6) 0.096(6) 0.096(6) -0.001(6) 0.068(5) 0.013(6)
C33 0.134(6) 0.102(6) 0.107(6) -0.007(6) 0.059(6) 0.014(6)
C34 0.153(9) 0.110(9) 0.128(9) -0.005(8) 0.047(8) 0.022(8)
C35 0.147(8) 0.102(8) 0.122(8) -0.001(7) 0.056(7) 0.018(7)
C36 0.147(8) 0.106(7) 0.118(7) -0.005(7) 0.056(7) 0.010(7)
C37 0.155(8) 0.106(8) 0.126(8) 0.000(7) 0.049(7) 0.010(8)
C38 0.154(9) 0.106(9) 0.135(9) -0.011(8) 0.047(8) 0.004(8)
C39 0.143(7) 0.101(7) 0.117(7) -0.002(6) 0.048(6) 0.003(7)
C40 0.132(6) 0.097(6) 0.105(6) -0.005(5) 0.061(5) 0.003(6)
C41 0.134(7) 0.094(6) 0.105(6) -0.002(6) 0.064(6) 0.014(6)
C42 0.152(7) 0.124(7) 0.099(6) 0.001(6) 0.055(6) 0.019(7)
C43 0.143(7) 0.122(7) 0.105(7) -0.002(7) 0.059(7) 0.024(7)
C44 0.163(9) 0.135(9) 0.126(9) -0.002(8) 0.052(8) 0.022(9)
C45 0.164(8) 0.137(8) 0.117(8) -0.003(8) 0.052(8) 0.022(8)
C46 0.153(8) 0.130(8) 0.111(7) -0.006(7) 0.059(7) 0.028(8)
C47 0.164(9) 0.141(8) 0.125(8) 0.001(8) 0.046(8) 0.015(8)
C48 0.169(9) 0.145(9) 0.132(9) -0.001(9) 0.043(9) 0.016(9)
C49 0.163(9) 0.138(9) 0.125(8) -0.013(8) 0.048(8) 0.026(8)
C50 0.153(7) 0.128(6) 0.108(6) -0.001(6) 0.049(6) 0.017(6)
C51 0.155(7) 0.128(7) 0.108(6) 0.001(6) 0.051(6) 0.022(7)
C52 0.125(6) 0.108(6) 0.076(6) 0.010(6) 0.061(5) 0.023(6)
C53 0.132(7) 0.109(7) 0.085(6) 0.018(6) 0.049(6) 0.018(6)
C54 0.146(9) 0.120(9) 0.103(8) 0.023(8) 0.044(8) 0.012(8)
C55 0.145(8) 0.118(8) 0.097(7) 0.016(7) 0.045(7) 0.022(7)
C56 0.138(8) 0.117(8) 0.088(7) 0.019(7) 0.054(7) 0.024(7)
C57 0.144(8) 0.118(8) 0.102(7) 0.018(7) 0.043(7) 0.025(7)
C58 0.142(9) 0.123(9) 0.105(8) 0.018(8) 0.041(8) 0.031(8)
C59 0.134(7) 0.125(7) 0.097(7) 0.011(7) 0.050(6) 0.025(7)
C60 0.130(6) 0.116(6) 0.082(6) 0.011(6) 0.050(5) 0.025(6)
C61 0.130(7) 0.104(6) 0.078(6) 0.014(6) 0.052(6) 0.024(6)
C62 0.155(6) 0.117(6) 0.111(6) -0.017(6) 0.061(6) -0.013(6)
C63 0.160(6) 0.117(6) 0.117(6) -0.010(6) 0.061(6) -0.013(6)
C64 0.187(9) 0.130(9) 0.139(9) -0.013(9) 0.061(8) -0.012(9)
C65 0.180(8) 0.128(8) 0.132(8) -0.017(8) 0.062(8) -0.009(8)
C66 0.177(8) 0.126(8) 0.131(8) -0.019(7) 0.061(7) -0.008(8)
C67 0.181(8) 0.131(8) 0.137(8) -0.019(8) 0.058(8) -0.007(8)
C69 0.167(7) 0.132(7) 0.129(7) -0.020(7) 0.053(7) -0.003(7)
C70 0.156(6) 0.123(6) 0.113(6) -0.023(6) 0.057(6) -0.007(6)
C71 0.165(7) 0.121(7) 0.120(6) -0.017(6) 0.056(6) -0.011(7)
C72 0.116(6) 0.131(7) 0.099(6) -0.013(6) 0.053(6) 0.017(6)
C73 0.124(6) 0.125(7) 0.106(6) -0.010(6) 0.049(6) 0.015(6)
C74 0.131(9) 0.136(9) 0.117(8) -0.008(8) 0.039(8) 0.022(8)
C75 0.132(8) 0.136(8) 0.114(8) -0.008(7) 0.038(7) 0.021(8)
C76 0.127(8) 0.136(8) 0.111(7) -0.007(7) 0.041(7) 0.023(7)
C77 0.128(8) 0.139(8) 0.115(8) -0.004(8) 0.037(7) 0.025(8)
C78 0.137(9) 0.143(9) 0.119(9) -0.002(9) 0.029(8) 0.025(9)
C79 0.133(8) 0.147(8) 0.114(7) -0.008(7) 0.036(7) 0.016(8)
C80 0.124(6) 0.138(6) 0.104(6) -0.008(6) 0.044(5) 0.016(6)
C81 0.122(6) 0.133(6) 0.103(6) -0.007(6) 0.047(6) 0.019(6)
C82 0.112(6) 0.094(7) 0.075(6) -0.004(6) 0.062(5) -0.013(6)
C83 0.112(8) 0.102(9) 0.074(7) -0.003(7) 0.061(7) -0.013(8)
C84 0.115(7) 0.099(7) 0.081(6) -0.011(6) 0.059(6) -0.009(7)
C85 0.109(6) 0.090(6) 0.074(6) -0.007(5) 0.066(5) -0.010(6)
C86 0.109(5) 0.090(5) 0.074(5) -0.004(5) 0.060(4) -0.005(5)
C87 0.111(6) 0.104(6) 0.099(6) -0.002(6) 0.063(5) -0.011(6)
C88 0.116(6) 0.111(7) 0.109(6) 0.004(6) 0.066(6) -0.015(6)
C89 0.124(7) 0.120(8) 0.123(7) -0.001(7) 0.066(7) -0.012(7)
C90 0.126(8) 0.122(8) 0.131(8) 0.002(7) 0.071(7) -0.023(8)
C91 0.126(8) 0.126(8) 0.124(8) 0.004(7) 0.074(7) -0.019(7)
C92 0.118(7) 0.116(7) 0.116(7) 0.005(7) 0.071(6) -0.012(7)
C93 0.113(6) 0.110(6) 0.101(6) 0.005(5) 0.068(5) -0.008(6)
C94 0.145(13) 0.183(15) 0.147(13) 0.000(13) 0.091(11) -0.021(13)
C95 0.109(6) 0.098(6) 0.087(6) 0.009(6) 0.046(6) 0.006(6)
C96 0.114(9) 0.102(9) 0.089(8) 0.008(8) 0.043(7) 0.014(8)
C97 0.112(7) 0.100(7) 0.082(7) 0.007(6) 0.049(6) 0.010(7)
C98 0.111(6) 0.092(6) 0.073(6) 0.007(6) 0.052(5) 0.008(6)
C99 0.113(5) 0.092(5) 0.072(5) 0.008(5) 0.057(5) 0.004(5)
C100 0.130(6) 0.097(6) 0.085(6) 0.005(6) 0.064(5) -0.013(6)
C101 0.135(6) 0.099(6) 0.092(6) 0.000(6) 0.074(5) -0.016(6)
C102 0.139(7) 0.106(7) 0.101(6) -0.001(6) 0.073(6) -0.016(7)
C103 0.142(7) 0.111(7) 0.109(7) 0.003(7) 0.074(7) -0.021(7)
C104 0.141(7) 0.114(7) 0.107(7) 0.003(6) 0.077(6) -0.023(7)
C105 0.137(6) 0.110(6) 0.100(6) 0.000(6) 0.076(6) -0.018(6)
C106 0.127(6) 0.102(6) 0.090(5) -0.001(5) 0.072(5) -0.021(5)
C107 0.135(13) 0.165(15) 0.143(13) 0.015(13) 0.072(12) -0.017(13)
C108 0.141(7) 0.150(7) 0.120(6) -0.024(6) 0.037(6) 0.001(7)
C109 0.147(10) 0.156(10) 0.142(9) -0.032(9) 0.030(9) 0.001(9)
C110 0.145(8) 0.147(8) 0.129(8) -0.027(7) 0.039(7) 0.004(8)
C111 0.146(6) 0.141(7) 0.114(6) -0.025(6) 0.040(6) 0.004(6)
C112 0.140(6) 0.133(6) 0.101(6) -0.022(6) 0.047(5) 0.007(6)
C113 0.139(6) 0.128(7) 0.094(6) -0.009(6) 0.055(6) 0.024(6)
C114 0.139(7) 0.132(7) 0.093(6) -0.008(6) 0.058(6) 0.024(7)
C115 0.142(8) 0.136(8) 0.105(7) -0.011(7) 0.055(7) 0.027(7)
C116 0.144(8) 0.142(8) 0.111(8) -0.011(8) 0.055(7) 0.028(8)
C117 0.139(8) 0.140(8) 0.106(7) -0.010(7) 0.058(7) 0.028(8)
C118 0.136(7) 0.133(7) 0.093(7) -0.009(7) 0.059(6) 0.028(7)
C119 0.138(6) 0.129(6) 0.087(6) -0.007(6) 0.062(5) 0.025(6)
C120 0.146(13) 0.159(14) 0.134(13) -0.003(12) 0.061(12) 0.026(13)
C121 0.131(7) 0.136(7) 0.076(6) -0.004(6) 0.057(6) 0.021(7)
C122 0.139(9) 0.147(9) 0.078(8) -0.003(8) 0.057(8) 0.019(9)
C123 0.132(8) 0.143(8) 0.078(7) -0.002(7) 0.051(6) 0.021(7)
C124 0.126(7) 0.133(7) 0.072(6) -0.001(6) 0.050(6) 0.020(7)
C125 0.128(6) 0.131(6) 0.077(5) -0.011(5) 0.049(5) 0.020(6)
C126 0.128(7) 0.151(7) 0.094(6) -0.019(6) 0.040(6) 0.007(7)
C127 0.130(6) 0.155(6) 0.100(6) -0.021(6) 0.041(6) 0.004(6)
C128 0.129(8) 0.158(8) 0.110(7) -0.026(7) 0.043(7) 0.004(8)
C129 0.137(8) 0.165(8) 0.111(8) -0.024(8) 0.044(8) 0.003(8)
C130 0.135(8) 0.169(8) 0.114(8) -0.019(8) 0.042(8) 0.002(8)
C132 0.133(6) 0.157(6) 0.105(6) -0.019(6) 0.043(6) 0.003(6)
C134 0.134(8) 0.140(8) 0.095(7) 0.010(7) 0.052(7) 0.013(8)
C135 0.167(17) 0.222(19) 0.155(17) 0.002(17) 0.058(15) -0.012(17)
C136 0.128(7) 0.135(7) 0.110(7) -0.013(7) 0.057(6) -0.009(7)
C137 0.158(19) 0.21(2) 0.169(19) -0.002(19) 0.056(17) -0.023(18)
C138 0.191(15) 0.169(15) 0.190(15) 0.021(14) 0.046(14) -0.002(14)
C139 0.22(2) 0.16(2) 0.19(2) 0.002(19) 0.043(19) 0.015(19)
C68 0.184(9) 0.136(9) 0.140(9) -0.022(9) 0.054(9) -0.001(9)
C19 0.179(10) 0.136(9) 0.151(9) 0.013(9) 0.070(9) -0.007(9)
C30 0.178(9) 0.136(9) 0.144(9) 0.002(9) 0.067(8) -0.019(9)
C131 0.136(7) 0.168(8) 0.110(7) -0.021(7) 0.042(7) 0.003(7)
C133 0.164(14) 0.190(15) 0.154(14) -0.015(14) 0.032(13) 0.003(14)

loop_
_atom_type_symbol
_atom_type_description
_atom_type_scat_dispersion_real
_atom_type_scat_dispersion_imag
_atom_type_scat_source
C C 0.0033 0.0016 'International Tables Vol C Tables 4.2.6.8 and 6.1.1.4'
H H 0.0000 0.0000 'International Tables Vol C Tables 4.2.6.8 and 6.1.1.4'
N N 0.0061 0.0033 'International Tables Vol C Tables 4.2.6.8 and 6.1.1.4'
O O 0.0106 0.0060 'International Tables Vol C Tables 4.2.6.8 and 6.1.1.4'
Dy Dy -0.1892 4.4098 'International Tables Vol C Tables 4.2.6.8 and 6.1.1.4'
P P 0.1023 0.0942 'International Tables Vol C Tables 4.2.6.8 and 6.1.1.4'
Na Na 0.0362 0.0249 'International Tables Vol C Tables 4.2.6.8 and 6.1.1.4'

loop_
_geom_angle_atom_site_label_1
_geom_angle_atom_site_label_2
_geom_angle_atom_site_label_3
_geom_angle
_geom_angle_site_symmetry_1
_geom_angle_site_symmetry_3
_geom_angle_publ_flag
O28 Dy1 O20 99.5(4) . . ?
O28 Dy1 O27 176.5(5) . . ?
O20 Dy1 O27 79.8(5) . . ?
O28 Dy1 O22 80.1(4) . . ?
O20 Dy1 O22 157.2(5) . . ?
O27 Dy1 O22 99.2(4) . . ?
O28 Dy1 O46 110.3(5) . . ?
O20 Dy1 O46 124.0(5) . . ?
O27 Dy1 O46 72.8(5) . . ?
O22 Dy1 O46 76.4(4) . . ?
O28 Dy1 O47 72.6(5) . . ?
O20 Dy1 O47 75.0(4) . . ?
O27 Dy1 O47 110.4(5) . . ?
O22 Dy1 O47 125.6(4) . . ?
O46 Dy1 O47 70.7(4) . . ?
O28 Dy1 O44 84.4(5) . . ?
O20 Dy1 O44 79.0(5) . . ?
O27 Dy1 O44 92.1(6) . . ?
O22 Dy1 O44 78.2(5) . . ?
O46 Dy1 O44 147.7(5) . . ?
O47 Dy1 O44 141.4(5) . . ?
O28 Dy1 Dy5 38.4(3) . . ?
O20 Dy1 Dy5 74.9(3) . . ?
O27 Dy1 Dy5 143.7(3) . . ?
O22 Dy1 Dy5 114.2(3) . . ?
O46 Dy1 Dy5 100.6(3) . . ?
O47 Dy1 Dy5 37.8(3) . . ?
O44 Dy1 Dy5 107.8(4) . . ?
O28 Dy1 Dy7 144.3(3) . . ?
O20 Dy1 Dy7 112.8(4) . . ?
O27 Dy1 Dy7 37.9(3) . . ?
O22 Dy1 Dy7 75.8(3) . . ?
O46 Dy1 Dy7 38.4(3) . . ?
O47 Dy1 Dy7 100.8(3) . . ?
O44 Dy1 Dy7 115.4(4) . . ?
Dy5 Dy1 Dy7 136.79(3) . . ?
O28 Dy1 Dy4 91.3(3) . . ?
O20 Dy1 Dy4 100.5(3) . . ?
O27 Dy1 Dy4 92.2(4) . . ?
O22 Dy1 Dy4 102.3(3) . . ?
O46 Dy1 Dy4 35.6(3) . . ?
O47 Dy1 Dy4 35.1(3) . . ?
O44 Dy1 Dy4 175.5(4) . . ?
Dy5 Dy1 Dy4 67.89(3) . . ?
Dy7 Dy1 Dy4 68.91(3) . . ?
O39 Dy2 O10 81.8(5) . . ?
O39 Dy2 O24 95.7(5) . . ?
O10 Dy2 O24 83.2(5) . . ?
O39 Dy2 O12 91.2(5) . . ?
O10 Dy2 O12 137.1(5) . . ?
O24 Dy2 O12 139.7(4) . . ?
O39 Dy2 O9 138.8(5) . . ?
O10 Dy2 O9 138.9(5) . . ?
O24 Dy2 O9 85.7(5) . . ?
O12 Dy2 O9 64.1(5) . . ?
O39 Dy2 O48 74.0(5) . . ?
O10 Dy2 O48 146.9(5) . . ?
O24 Dy2 O48 77.2(4) . . ?
O12 Dy2 O48 66.7(4) . . ?
O9 Dy2 O48 66.2(4) . . ?
O39 Dy2 N8 91.2(5) . . ?
O10 Dy2 N8 74.4(6) . . ?
O24 Dy2 N8 155.3(5) . . ?
O12 Dy2 N8 63.4(5) . . ?
O9 Dy2 N8 104.4(5) . . ?
O48 Dy2 N8 127.4(5) . . ?
O39 Dy2 N1 158.3(5) . . ?
O10 Dy2 N1 76.8(5) . . ?
O24 Dy2 N1 85.5(5) . . ?
O12 Dy2 N1 101.8(5) . . ?
O9 Dy2 N1 62.9(4) . . ?
O48 Dy2 N1 127.1(4) . . ?
N8 Dy2 N1 79.5(5) . . ?
O39 Dy2 Na4 71.6(4) . . ?
O10 Dy2 Na4 42.1(4) . . ?
O24 Dy2 Na4 46.4(4) . . ?
O12 Dy2 Na4 162.9(4) . . ?
O9 Dy2 Na4 129.8(4) . . ?
O48 Dy2 Na4 107.5(3) . . ?
N8 Dy2 Na4 115.1(4) . . ?
N1 Dy2 Na4 94.4(4) . . ?
O39 Dy2 Dy3 102.8(4) . . ?
O10 Dy2 Dy3 173.1(4) . . ?
O24 Dy2 Dy3 101.3(3) . . ?
O12 Dy2 Dy3 38.6(3) . . ?
O9 Dy2 Dy3 37.6(3) . . ?
O48 Dy2 Dy3 40.0(3) . . ?
N8 Dy2 Dy3 100.1(4) . . ?
N1 Dy2 Dy3 98.2(4) . . ?
Na4 Dy2 Dy3 144.19(13) . . ?
O8 Dy3 O30 80.3(5) . . ?
O8 Dy3 O33 83.7(5) . . ?
O30 Dy3 O33 93.0(5) . . ?
O8 Dy3 O9 135.3(5) . . ?
O30 Dy3 O9 95.4(4) . . ?
O33 Dy3 O9 140.9(5) . . ?
O8 Dy3 O12 140.5(5) . . ?
O30 Dy3 O12 137.7(5) . . ?
O33 Dy3 O12 83.8(5) . . ?
O9 Dy3 O12 64.7(5) . . ?
O8 Dy3 N4 73.5(5) . . ?
O30 Dy3 N4 96.4(5) . . ?
O33 Dy3 N4 153.4(6) . . ?
O9 Dy3 N4 62.7(5) . . ?
O12 Dy3 N4 105.1(5) . . ?
O8 Dy3 O48 146.3(4) . . ?
O30 Dy3 O48 71.9(4) . . ?
O33 Dy3 O48 79.2(5) . . ?
O9 Dy3 O48 67.5(4) . . ?
O12 Dy3 O48 66.0(4) . . ?
N4 Dy3 O48 127.3(5) . . ?
O8 Dy3 N5 78.6(5) . . ?
O30 Dy3 N5 158.9(5) . . ?
O33 Dy3 N5 85.1(5) . . ?
O9 Dy3 N5 99.3(5) . . ?
O12 Dy3 N5 63.1(5) . . ?
N4 Dy3 N5 77.2(6) . . ?
O48 Dy3 N5 128.0(5) . . ?
O8 Dy3 Na2 43.8(4) . . ?
O30 Dy3 Na2 70.6(3) . . ?
O33 Dy3 Na2 44.3(4) . . ?
O9 Dy3 Na2 166.0(3) . . ?
O12 Dy3 Na2 126.3(4) . . ?
N4 Dy3 Na2 116.8(4) . . ?
O48 Dy3 Na2 107.3(3) . . ?
N5 Dy3 Na2 94.1(4) . . ?
O8 Dy3 Dy2 173.1(4) . . ?
O30 Dy3 Dy2 103.3(3) . . ?
O33 Dy3 Dy2 101.8(4) . . ?
O9 Dy3 Dy2 39.2(3) . . ?
O12 Dy3 Dy2 37.8(3) . . ?
N4 Dy3 Dy2 100.2(4) . . ?
O48 Dy3 Dy2 40.0(2) . . ?
N5 Dy3 Dy2 97.7(4) . . ?
Na2 Dy3 Dy2 142.84(16) . . ?
O41 Dy4 O38 91.9(5) . . ?
O41 Dy4 O32 167.4(5) . . ?
O38 Dy4 O32 91.4(5) . . ?
O41 Dy4 O35 88.0(5) . . ?
O38 Dy4 O35 145.0(5) . . ?
O32 Dy4 O35 96.1(5) . . ?
O41 Dy4 O45 96.5(6) . . ?
O38 Dy4 O45 74.1(6) . . ?
O32 Dy4 O45 96.1(5) . . ?
O35 Dy4 O45 71.1(6) . . ?
O41 Dy4 O47 88.2(5) . . ?
O38 Dy4 O47 140.7(5) . . ?
O32 Dy4 O47 81.6(5) . . ?
O35 Dy4 O47 74.4(5) . . ?
O45 Dy4 O47 144.9(5) . . ?
O41 Dy4 O46 84.2(5) . . ?
O38 Dy4 O46 72.2(5) . . ?
O32 Dy4 O46 85.3(5) . . ?
O35 Dy4 O46 142.3(5) . . ?
O45 Dy4 O46 146.4(5) . . ?
O47 Dy4 O46 68.6(4) . . ?
O41 Dy4 Dy1 85.6(4) . . ?
O38 Dy4 Dy1 106.5(4) . . ?
O32 Dy4 Dy1 81.9(3) . . ?
O35 Dy4 Dy1 108.4(4) . . ?
O45 Dy4 Dy1 177.8(5) . . ?
O47 Dy4 Dy1 34.3(3) . . ?
O46 Dy4 Dy1 34.4(3) . . ?
O31 Dy5 O36 91.1(5) . . ?
O31 Dy5 O18 169.9(5) . . ?
O36 Dy5 O18 83.8(5) . . ?
O31 Dy5 O17 96.2(5) . . ?
O36 Dy5 O17 84.8(6) . . ?
O18 Dy5 O17 92.0(5) . . ?
O31 Dy5 O29 78.9(5) . . ?
O36 Dy5 O29 158.8(5) . . ?
O18 Dy5 O29 108.7(5) . . ?
O17 Dy5 O29 77.8(5) . . ?
O31 Dy5 O47 88.9(5) . . ?
O36 Dy5 O47 74.6(5) . . ?
O18 Dy5 O47 81.3(4) . . ?
O17 Dy5 O47 158.8(5) . . ?
O29 Dy5 O47 123.4(4) . . ?
O31 Dy5 O28 97.5(4) . . ?
O36 Dy5 O28 141.3(5) . . ?
O18 Dy5 O28 81.4(4) . . ?
O17 Dy5 O28 131.2(5) . . ?
O29 Dy5 O28 59.4(5) . . ?
O47 Dy5 O28 67.9(4) . . ?
O31 Dy5 P2 87.3(4) . . ?
O36 Dy5 P2 170.8(4) . . ?
O18 Dy5 P2 96.3(4) . . ?
O17 Dy5 P2 104.4(4) . . ?
O29 Dy5 P2 29.0(3) . . ?
O47 Dy5 P2 96.3(3) . . ?
O28 Dy5 P2 30.4(3) . . ?
O31 Dy5 Na3 132.3(4) . . ?
O36 Dy5 Na3 45.9(4) . . ?
O18 Dy5 Na3 47.1(3) . . ?
O17 Dy5 Na3 65.6(4) . . ?
O29 Dy5 Na3 132.4(3) . . ?
O47 Dy5 Na3 95.9(3) . . ?
O28 Dy5 Na3 128.3(3) . . ?
P2 Dy5 Na3 138.62(18) . . ?
O31 Dy5 Dy1 105.3(3) . . ?
O36 Dy5 Dy1 106.2(4) . . ?
O18 Dy5 Dy1 68.1(3) . . ?
O17 Dy5 Dy1 155.5(4) . . ?
O29 Dy5 Dy1 94.6(3) . . ?
O47 Dy5 Dy1 36.1(3) . . ?
O28 Dy5 Dy1 35.2(3) . . ?
P2 Dy5 Dy1 65.61(11) . . ?
Na3 Dy5 Dy1 106.04(14) . . ?
O31 Dy5 Na2 43.6(4) . . ?
O36 Dy5 Na2 123.7(4) . . ?
O18 Dy5 Na2 145.7(4) . . ?
O17 Dy5 Na2 72.7(4) . . ?
O29 Dy5 Na2 39.0(4) . . ?
O47 Dy5 Na2 122.8(3) . . ?
O28 Dy5 Na2 86.0(3) . . ?
P2 Dy5 Na2 60.01(18) . . ?
Na3 Dy5 Na2 137.47(18) . . ?
Dy1 Dy5 Na2 115.57(12) . . ?
O37 Dy6 O5 81.1(5) . . ?
O37 Dy6 O19 95.9(5) . . ?
O5 Dy6 O19 83.1(5) . . ?
O37 Dy6 O6 91.4(6) . . ?
O5 Dy6 O6 136.8(6) . . ?
O19 Dy6 O6 140.0(5) . . ?
O37 Dy6 O21 74.7(5) . . ?
O5 Dy6 O21 146.6(5) . . ?
O19 Dy6 O21 76.9(5) . . ?
O6 Dy6 O21 67.3(5) . . ?
O37 Dy6 O3 138.4(5) . . ?
O5 Dy6 O3 139.9(5) . . ?
O19 Dy6 O3 85.3(5) . . ?
O6 Dy6 O3 64.2(6) . . ?
O21 Dy6 O3 65.1(5) . . ?
O37 Dy6 N15 88.4(6) . . ?
O5 Dy6 N15 72.4(7) . . ?
O19 Dy6 N15 154.2(6) . . ?
O6 Dy6 N15 64.9(7) . . ?
O21 Dy6 N15 128.5(6) . . ?
O3 Dy6 N15 108.1(6) . . ?
O37 Dy6 N11 158.9(6) . . ?
O5 Dy6 N11 78.3(6) . . ?
O19 Dy6 N11 86.1(6) . . ?
O6 Dy6 N11 100.6(6) . . ?
O21 Dy6 N11 126.0(6) . . ?
O3 Dy6 N11 62.7(6) . . ?
N15 Dy6 N11 81.1(6) . . ?
O37 Dy6 Na3 74.6(5) . . ?
O5 Dy6 Na3 42.4(4) . . ?
O19 Dy6 Na3 44.2(4) . . ?
O6 Dy6 Na3 166.0(4) . . ?
O21 Dy6 Na3 107.8(4) . . ?
O3 Dy6 Na3 126.8(4) . . ?
N15 Dy6 Na3 113.9(6) . . ?
N11 Dy6 Na3 92.8(5) . . ?
O37 Dy6 Dy8 103.3(4) . . ?
O5 Dy6 Dy8 172.3(4) . . ?
O19 Dy6 Dy8 102.5(3) . . ?
O6 Dy6 Dy8 37.9(4) . . ?
O21 Dy6 Dy8 41.0(3) . . ?
O3 Dy6 Dy8 37.2(4) . . ?
N15 Dy6 Dy8 101.2(6) . . ?
N11 Dy6 Dy8 96.7(5) . . ?
Na3 Dy6 Dy8 144.61(13) . . ?
O43 Dy7 O40 88.6(6) . . ?
O43 Dy7 O23 165.9(6) . . ?
O40 Dy7 O23 86.3(5) . . ?
O43 Dy7 O26 81.8(6) . . ?
O40 Dy7 O26 158.6(6) . . ?
O23 Dy7 O26 107.1(6) . . ?
O43 Dy7 O15 118.1(6) . . ?
O40 Dy7 O15 80.3(6) . . ?
O23 Dy7 O15 73.9(6) . . ?
O26 Dy7 O15 87.3(6) . . ?
O43 Dy7 O27 96.7(5) . . ?
O40 Dy7 O27 140.8(5) . . ?
O23 Dy7 O27 79.3(5) . . ?
O26 Dy7 O27 59.9(5) . . ?
O15 Dy7 O27 128.5(6) . . ?
O43 Dy7 O46 86.0(5) . . ?
O40 Dy7 O46 74.5(5) . . ?
O23 Dy7 O46 80.0(4) . . ?
O26 Dy7 O46 123.5(5) . . ?
O15 Dy7 O46 144.6(5) . . ?
O27 Dy7 O46 67.2(4) . . ?
O43 Dy7 O14 68.2(6) . . ?
O40 Dy7 O14 89.5(6) . . ?
O23 Dy7 O14 124.8(6) . . ?
O26 Dy7 O14 69.2(6) . . ?
O15 Dy7 O14 51.2(6) . . ?
O27 Dy7 O14 128.6(5) . . ?
O46 Dy7 O14 150.1(6) . . ?
O43 Dy7 C136 94.1(8) . . ?
O40 Dy7 C136 86.4(7) . . ?
O23 Dy7 C136 98.6(7) . . ?
O26 Dy7 C136 75.3(7) . . ?
O15 Dy7 C136 25.2(7) . . ?
O27 Dy7 C136 131.6(7) . . ?
O46 Dy7 C136 160.8(7) . . ?
O14 Dy7 C136 26.2(7) . . ?
O43 Dy7 P8 87.0(4) . . ?
O40 Dy7 P8 168.6(4) . . ?
O23 Dy7 P8 95.5(4) . . ?
O26 Dy7 P8 30.1(4) . . ?
O15 Dy7 P8 111.0(5) . . ?
O27 Dy7 P8 30.0(4) . . ?
O46 Dy7 P8 94.7(3) . . ?
O14 Dy7 P8 98.7(4) . . ?
C136 Dy7 P8 104.5(6) . . ?
O43 Dy7 Na4 130.5(4) . . ?
O40 Dy7 Na4 45.5(4) . . ?
O23 Dy7 Na4 50.5(4) . . ?
O26 Dy7 Na4 132.8(4) . . ?
O15 Dy7 Na4 49.2(5) . . ?
O27 Dy7 Na4 129.5(4) . . ?
O46 Dy7 Na4 95.6(3) . . ?
O14 Dy7 Na4 90.3(5) . . ?
C136 Dy7 Na4 69.8(6) . . ?
P8 Dy7 Na4 141.6(2) . . ?
O43 Dy7 Na1 45.2(5) . . ?
O40 Dy7 Na1 120.2(5) . . ?
O23 Dy7 Na1 147.0(4) . . ?
O26 Dy7 Na1 42.0(5) . . ?
O15 Dy7 Na1 90.4(5) . . ?
O27 Dy7 Na1 89.0(4) . . ?
O46 Dy7 Na1 123.7(3) . . ?
O14 Dy7 Na1 44.8(5) . . ?
C136 Dy7 Na1 66.6(6) . . ?
P8 Dy7 Na1 62.7(2) . . ?
Na4 Dy7 Na1 135.0(2) . . ?
O42 Dy8 O2 83.3(7) . . ?
O42 Dy8 O25 95.1(6) . . ?
O2 Dy8 O25 80.7(6) . . ?
O42 Dy8 O3 141.3(6) . . ?
O2 Dy8 O3 135.3(6) . . ?
O25 Dy8 O3 89.0(6) . . ?
O42 Dy8 O6 85.5(6) . . ?
O2 Dy8 O6 141.5(7) . . ?
O25 Dy8 O6 137.0(6) . . ?
O3 Dy8 O6 66.3(6) . . ?
O42 Dy8 N9 151.7(7) . . ?
O2 Dy8 N9 73.0(7) . . ?
O25 Dy8 N9 96.1(6) . . ?
O3 Dy8 N9 64.9(7) . . ?
O6 Dy8 N9 103.4(6) . . ?
O42 Dy8 O21 78.6(6) . . ?
O2 Dy8 O21 144.8(5) . . ?
O25 Dy8 O21 71.2(5) . . ?
O3 Dy8 O21 66.3(5) . . ?
O6 Dy8 O21 66.8(5) . . ?
N9 Dy8 O21 129.6(7) . . ?
O42 Dy8 N12 78.4(7) . . ?
O2 Dy8 N12 79.7(8) . . ?
O25 Dy8 N12 160.0(7) . . ?
O3 Dy8 N12 108.0(7) . . ?
O6 Dy8 N12 62.0(7) . . ?
N9 Dy8 N12 82.3(8) . . ?
O21 Dy8 N12 124.9(7) . . ?
O42 Dy8 Na1 47.4(5) . . ?
O2 Dy8 Na1 42.2(5) . . ?
O25 Dy8 Na1 68.8(5) . . ?
O3 Dy8 Na1 157.8(4) . . ?
O6 Dy8 Na1 131.7(5) . . ?
N9 Dy8 Na1 114.3(6) . . ?
O21 Dy8 Na1 106.0(3) . . ?
N12 Dy8 Na1 93.5(6) . . ?
O42 Dy8 Dy6 102.2(5) . . ?
O2 Dy8 Dy6 174.0(5) . . ?
O25 Dy8 Dy6 101.1(4) . . ?
O3 Dy8 Dy6 39.5(4) . . ?
O6 Dy8 Dy6 38.0(4) . . ?
N9 Dy8 Dy6 101.0(5) . . ?
O21 Dy8 Dy6 40.3(3) . . ?
N12 Dy8 Dy6 98.8(6) . . ?
Na1 Dy8 Dy6 143.87(18) . . ?
O49 Na1 O1 81.2(10) . . ?
O49 Na1 O26 149.8(10) . . ?
O1 Na1 O26 107.1(8) . . ?
O49 Na1 O2 116.4(10) . . ?
O1 Na1 O2 66.6(8) . . ?
O26 Na1 O2 93.2(7) . . ?
O49 Na1 O14 79.2(10) . . ?
O1 Na1 O14 108.9(8) . . ?
O26 Na1 O14 70.6(7) . . ?
O2 Na1 O14 161.6(9) . . ?
O49 Na1 O43 93.7(9) . . ?
O1 Na1 O43 173.0(8) . . ?
O26 Na1 O43 75.0(6) . . ?
O2 Na1 O43 120.2(7) . . ?
O14 Na1 O43 65.1(6) . . ?
O49 Na1 O42 97.5(10) . . ?
O1 Na1 O42 129.8(8) . . ?
O26 Na1 O42 98.6(7) . . ?
O2 Na1 O42 69.6(6) . . ?
O14 Na1 O42 120.2(7) . . ?
O43 Na1 O42 55.5(5) . . ?
O49 Na1 P7 91.0(9) . . ?
O1 Na1 P7 155.9(7) . . ?
O26 Na1 P7 91.1(5) . . ?
O2 Na1 P7 97.4(6) . . ?
O14 Na1 P7 91.7(6) . . ?
O43 Na1 P7 27.9(4) . . ?
O42 Na1 P7 28.5(4) . . ?
O49 Na1 Dy7 115.1(8) . . ?
O1 Na1 Dy7 140.6(7) . . ?
O26 Na1 Dy7 41.6(4) . . ?
O2 Na1 Dy7 124.7(6) . . ?
O14 Na1 Dy7 47.0(5) . . ?
O43 Na1 Dy7 38.1(4) . . ?
O42 Na1 Dy7 85.4(5) . . ?
P7 Na1 Dy7 63.1(2) . . ?
O49 Na1 Dy8 124.0(10) . . ?
O1 Na1 Dy8 103.6(7) . . ?
O26 Na1 Dy8 83.0(5) . . ?
O2 Na1 Dy8 37.0(5) . . ?
O14 Na1 Dy8 142.7(6) . . ?
O43 Na1 Dy8 83.2(4) . . ?
O42 Na1 Dy8 37.5(4) . . ?
P7 Na1 Dy8 62.2(2) . . ?
Dy7 Na1 Dy8 96.0(3) . . ?
O7 Na2 O34 88.8(7) . . ?
O7 Na2 O29 96.2(6) . . ?
O34 Na2 O29 94.3(7) . . ?
O7 Na2 O8 65.4(5) . . ?
O34 Na2 O8 153.7(8) . . ?
O29 Na2 O8 93.4(5) . . ?
O7 Na2 O33 138.5(6) . . ?
O34 Na2 O33 130.3(8) . . ?
O29 Na2 O33 94.3(5) . . ?
O8 Na2 O33 74.0(5) . . ?
O7 Na2 N6 87.9(7) . 3_575 ?
O34 Na2 N6 86.1(7) . 3_575 ?
O29 Na2 N6 175.9(7) . 3_575 ?
O8 Na2 N6 88.0(6) . 3_575 ?
O33 Na2 N6 82.3(6) . 3_575 ?
O7 Na2 O31 161.9(6) . . ?
O34 Na2 O31 82.2(7) . . ?
O29 Na2 O31 69.0(5) . . ?
O8 Na2 O31 124.0(5) . . ?
O33 Na2 O31 56.0(4) . . ?
N6 Na2 O31 107.0(6) 3_575 . ?
O7 Na2 P1 166.5(5) . . ?
O34 Na2 P1 104.5(7) . . ?
O29 Na2 P1 85.2(4) . . ?
O8 Na2 P1 101.1(4) . . ?
O33 Na2 P1 28.2(3) . . ?
N6 Na2 P1 90.7(5) 3_575 . ?
O31 Na2 P1 28.6(3) . . ?
O7 Na2 Dy3 102.6(5) . . ?
O34 Na2 Dy3 168.4(7) . . ?
O29 Na2 Dy3 82.1(4) . . ?
O8 Na2 Dy3 37.9(3) . . ?
O33 Na2 Dy3 39.7(3) . . ?
N6 Na2 Dy3 96.6(5) 3_575 . ?
O31 Na2 Dy3 86.2(3) . . ?
P1 Na2 Dy3 64.27(17) . . ?
O7 Na2 Dy5 127.8(5) . . ?
O34 Na2 Dy5 76.8(6) . . ?
O29 Na2 Dy5 37.4(4) . . ?
O8 Na2 Dy5 122.4(5) . . ?
O33 Na2 Dy5 81.1(4) . . ?
N6 Na2 Dy5 139.1(6) 3_575 . ?
O31 Na2 Dy5 34.6(3) . . ?
P1 Na2 Dy5 59.26(18) . . ?
Dy3 Na2 Dy5 94.0(2) . . ?
O16 Na3 O4 86.3(8) . . ?
O16 Na3 O5 151.7(7) . . ?
O4 Na3 O5 65.5(6) . . ?
O16 Na3 O19 131.3(7) . . ?
O4 Na3 O19 140.0(7) . . ?
O5 Na3 O19 75.5(6) . . ?
O16 Na3 O36 98.9(6) . . ?
O4 Na3 O36 102.7(6) . . ?
O5 Na3 O36 91.0(6) . . ?
O19 Na3 O36 86.2(5) . . ?
O16 Na3 N2 86.3(7) . 4_576 ?
O4 Na3 N2 83.9(6) . 4_576 ?
O5 Na3 N2 87.2(6) . 4_576 ?
O19 Na3 N2 85.5(6) . 4_576 ?
O36 Na3 N2 171.7(6) . 4_576 ?
O16 Na3 O18 80.1(6) . . ?
O4 Na3 O18 162.4(7) . . ?
O5 Na3 O18 128.1(6) . . ?
O19 Na3 O18 56.6(5) . . ?
O36 Na3 O18 68.8(4) . . ?
N2 Na3 O18 106.1(5) 4_576 . ?
O16 Na3 P6 103.8(6) . . ?
O4 Na3 P6 168.7(6) . . ?
O5 Na3 P6 103.9(5) . . ?
O19 Na3 P6 28.9(3) . . ?
O36 Na3 P6 80.9(4) . . ?
N2 Na3 P6 91.7(5) 4_576 . ?
O18 Na3 P6 28.7(3) . . ?
O16 Na3 Dy6 169.3(6) . . ?
O4 Na3 Dy6 104.0(6) . . ?
O5 Na3 Dy6 39.0(4) . . ?
O19 Na3 Dy6 39.6(4) . . ?
O36 Na3 Dy6 76.6(4) . . ?
N2 Na3 Dy6 97.1(5) 4_576 . ?
O18 Na3 Dy6 89.2(4) . . ?
P6 Na3 Dy6 66.1(2) . . ?
O16 Na3 Dy5 73.4(5) . . ?
O4 Na3 Dy5 126.8(5) . . ?
O5 Na3 Dy5 125.8(5) . . ?
O19 Na3 Dy5 83.3(3) . . ?
O36 Na3 Dy5 37.6(3) . . ?
N2 Na3 Dy5 140.5(5) 4_576 . ?
O18 Na3 Dy5 38.1(3) . . ?
P6 Na3 Dy5 62.09(16) . . ?
Dy6 Na3 Dy5 97.88(19) . . ?
O13 Na4 O11 88.7(7) . . ?
O13 Na4 O10 122.5(7) . . ?
O11 Na4 O10 66.3(6) . . ?
O13 Na4 O40 144.8(7) . . ?
O11 Na4 O40 104.7(7) . . ?
O10 Na4 O40 92.6(6) . . ?
O13 Na4 O24 99.9(7) . . ?
O11 Na4 O24 137.1(6) . . ?
O10 Na4 O24 73.9(5) . . ?
O40 Na4 O24 92.2(5) . . ?
O13 Na4 O15 72.9(7) . . ?
O11 Na4 O15 102.2(7) . . ?
O10 Na4 O15 158.8(7) . . ?
O40 Na4 O15 72.4(6) . . ?
O24 Na4 O15 120.5(6) . . ?
O13 Na4 O23 85.2(7) . . ?
O11 Na4 O23 166.8(7) . . ?
O10 Na4 O23 126.7(6) . . ?
O40 Na4 O23 74.5(5) . . ?
O24 Na4 O23 55.7(5) . . ?
O15 Na4 O23 64.8(6) . . ?
O13 Na4 P4 89.5(6) . . ?
O11 Na4 P4 164.2(6) . . ?
O10 Na4 P4 101.8(5) . . ?
O40 Na4 P4 85.6(4) . . ?
O24 Na4 P4 28.4(3) . . ?
O15 Na4 P4 92.2(5) . . ?
O23 Na4 P4 27.6(3) . . ?
O13 Na4 Dy7 106.7(6) . . ?
O11 Na4 Dy7 130.4(5) . . ?
O10 Na4 Dy7 129.3(5) . . ?
O40 Na4 Dy7 40.5(4) . . ?
O24 Na4 Dy7 87.4(3) . . ?
O15 Na4 Dy7 44.2(4) . . ?
O23 Na4 Dy7 41.8(3) . . ?
P4 Na4 Dy7 64.98(17) . . ?
O13 Na4 Dy2 129.6(6) . . ?
O11 Na4 Dy2 104.8(6) . . ?
O10 Na4 Dy2 38.7(3) . . ?
O40 Na4 Dy2 79.0(5) . . ?
O24 Na4 Dy2 39.7(3) . . ?
O15 Na4 Dy2 144.7(5) . . ?
O23 Na4 Dy2 88.0(4) . . ?
P4 Na4 Dy2 64.9(2) . . ?
Dy7 Na4 Dy2 100.5(2) . . ?
O33 P1 O31 110.6(9) . . ?
O33 P1 O32 110.8(8) . . ?
O31 P1 O32 111.0(8) . . ?
O33 P1 C1 109.8(10) . . ?
O31 P1 C1 107.4(8) . . ?
O32 P1 C1 106.9(10) . . ?
O33 P1 Na2 52.7(6) . . ?
O31 P1 Na2 60.1(6) . . ?
O32 P1 Na2 142.2(6) . . ?
C1 P1 Na2 110.7(9) . . ?
O30 P2 O29 115.6(8) . . ?
O30 P2 O28 111.2(7) . . ?
O29 P2 O28 103.0(8) . . ?
O30 P2 C11 107.1(9) . . ?
O29 P2 C11 112.0(9) . . ?
O28 P2 C11 107.8(11) . . ?
O30 P2 Dy5 128.6(6) . . ?
O29 P2 Dy5 50.3(6) . . ?
O28 P2 Dy5 52.7(5) . . ?
C11 P2 Dy5 124.1(7) . . ?
O40 P3 O38 114.3(9) . . ?
O40 P3 O39 109.1(9) . . ?
O38 P3 O39 109.0(9) . . ?
O40 P3 C22 116.6(9) . . ?
O38 P3 C22 103.8(10) . . ?
O39 P3 C22 103.2(9) . . ?
O23 P4 O22 111.8(7) . . ?
O23 P4 O24 110.4(8) . . ?
O22 P4 O24 112.3(8) . . ?
O23 P4 C32 108.7(8) . . ?
O22 P4 C32 105.3(9) . . ?
O24 P4 C32 108.0(8) . . ?
O23 P4 Na4 57.5(6) . . ?
O22 P4 Na4 140.2(6) . . ?
O24 P4 Na4 53.9(6) . . ?
C32 P4 Na4 114.4(7) . . ?
O37 P5 O36 111.1(9) . . ?
O37 P5 O35 110.0(10) . . ?
O36 P5 O35 113.2(8) . . ?
O37 P5 C42 117.1(9) . . ?
O36 P5 C42 96.6(8) . . ?
O35 P5 C42 108.3(10) . . ?
O18 P6 O20 111.3(7) . . ?
O18 P6 O19 109.7(8) . . ?
O20 P6 O19 112.4(8) . . ?
O18 P6 C52 107.4(8) . . ?
O20 P6 C52 107.7(8) . . ?
O19 P6 C52 108.1(8) . . ?
O18 P6 Na3 60.0(5) . . ?
O20 P6 Na3 144.0(6) . . ?
O19 P6 Na3 52.1(6) . . ?
C52 P6 Na3 108.1(6) . . ?
O43 P7 O42 110.7(11) . . ?
O43 P7 O41 111.4(9) . . ?
O42 P7 O41 109.4(10) . . ?
O43 P7 C62 109.2(9) . . ?
O42 P7 C62 109.3(11) . . ?
O41 P7 C62 106.8(12) . . ?
O43 P7 Na1 54.9(7) . . ?
O42 P7 Na1 58.4(7) . . ?
O41 P7 Na1 142.6(7) . . ?
C62 P7 Na1 110.6(10) . . ?
O25 P8 O27 112.7(9) . . ?
O25 P8 O26 113.1(10) . . ?
O27 P8 O26 104.5(9) . . ?
O25 P8 C72 107.0(9) . . ?
O27 P8 C72 109.3(9) . . ?
O26 P8 C72 110.3(11) . . ?
O25 P8 Dy7 124.4(8) . . ?
O27 P8 Dy7 53.4(5) . . ?
O26 P8 Dy7 51.4(6) . . ?
C72 P8 Dy7 128.6(6) . . ?
C85 N1 C82 117.2(16) . . ?
C85 N1 Dy2 117.3(11) . . ?
C82 N1 Dy2 125.5(14) . . ?
C83 N2 C84 118.8(18) . . ?
C83 N2 Na3 122.8(13) . 4_575 ?
C84 N2 Na3 118.3(15) . 4_575 ?
C86 N3 N4 110.4(16) . . ?
C87 N4 N3 111.8(18) . . ?
C87 N4 Dy3 130.8(14) . . ?
N3 N4 Dy3 117.3(12) . . ?
C98 N5 C95 116.6(19) . . ?
C98 N5 Dy3 117.7(15) . . ?
C95 N5 Dy3 125.7(14) . . ?
C96 N6 C97 118(2) . . ?
C96 N6 Na2 117.4(17) . 3_575 ?
C97 N6 Na2 124.6(16) . 3_575 ?
C99 N7 N8 110.6(17) . . ?
C100 N8 N7 112.4(19) . . ?
C100 N8 Dy2 130.2(17) . . ?
N7 N8 Dy2 117.3(11) . . ?
C126 N9 N10 109(2) . . ?
C126 N9 Dy8 132(2) . . ?
N10 N9 Dy8 119.2(16) . . ?
C125 N10 N9 112(2) . . ?
C121 N11 C124 120(2) . . ?
C121 N11 Dy6 124.3(17) . . ?
C124 N11 Dy6 116.2(15) . . ?
C108 N12 C111 118(3) . . ?
C108 N12 Dy8 125(2) . . ?
C111 N12 Dy8 116(2) . . ?
C110 N13 C109 111(3) . . ?
C112 N14 N15 110(2) . . ?
C113 N15 N14 111(2) . . ?
C113 N15 Dy6 131(2) . . ?
N14 N15 Dy6 118.7(14) . . ?
C122 N16 C123 117(2) . . ?
C131 O1 C133 106(3) . . ?
C131 O1 Na1 118(2) . . ?
C133 O1 Na1 99.5(18) . . ?
C132 O2 Dy8 140(2) . . ?
C132 O2 Na1 118.9(19) . . ?
Dy8 O2 Na1 100.8(8) . . ?
C125 O3 Dy8 119.7(16) . . ?
C125 O3 Dy6 122.7(14) . . ?
Dy8 O3 Dy6 103.3(6) . . ?
C118 O4 C120 118(2) . . ?
C118 O4 Na3 120.8(16) . . ?
C120 O4 Na3 119.6(17) . . ?
C119 O5 Dy6 139.8(15) . . ?
C119 O5 Na3 115.7(13) . . ?
Dy6 O5 Na3 98.7(5) . . ?
C112 O6 Dy6 118.8(18) . . ?
C112 O6 Dy8 128.8(18) . . ?
Dy6 O6 Dy8 104.1(6) . . ?
C92 O7 C94 120(2) . . ?
C92 O7 Na2 122.7(14) . . ?
C94 O7 Na2 115.4(17) . . ?
C93 O8 Dy3 137.8(14) . . ?
C93 O8 Na2 117.1(12) . . ?
Dy3 O8 Na2 98.3(6) . . ?
C86 O9 Dy3 120.5(13) . . ?
C86 O9 Dy2 122.6(11) . . ?
Dy3 O9 Dy2 103.2(5) . . ?
C106 O10 Dy2 135.6(15) . . ?
C106 O10 Na4 116.7(14) . . ?
Dy2 O10 Na4 99.2(5) . . ?
C107 O11 C105 119(2) . . ?
C107 O11 Na4 121.8(17) . . ?
C105 O11 Na4 118.7(14) . . ?
C99 O12 Dy2 119.2(12) . . ?
C99 O12 Dy3 124.3(13) . . ?
Dy2 O12 Dy3 103.6(5) . . ?
Na4 O13 H13Q 108.9 . . ?
Na4 O13 H13R 109.3 . . ?
H13Q O13 H13R 109.5 . . ?
C136 O14 Na1 140(2) . . ?
C136 O14 Dy7 83.7(18) . . ?
Na1 O14 Dy7 88.3(7) . . ?
C136 O15 Dy7 95.1(18) . . ?
C136 O15 Na4 140(2) . . ?
Dy7 O15 Na4 86.6(6) . . ?
C134 O16 Na3 117(2) . . ?
C134 O17 Dy5 133.3(19) . . ?
P6 O18 Dy5 138.4(8) . . ?
P6 O18 Na3 91.4(6) . . ?
Dy5 O18 Na3 94.9(5) . . ?
P6 O19 Dy6 147.7(8) . . ?
P6 O19 Na3 99.0(8) . . ?
Dy6 O19 Na3 96.2(5) . . ?
P6 O20 Dy1 132.8(8) . . ?
Dy6 O21 Dy8 98.7(4) . . ?
P4 O22 Dy1 131.0(8) . . ?
P4 O23 Dy7 140.0(8) . . ?
P4 O23 Na4 94.9(7) . . ?
Dy7 O23 Na4 87.6(5) . . ?
P4 O24 Dy2 144.3(7) . . ?
P4 O24 Na4 97.7(7) . . ?
Dy2 O24 Na4 94.0(5) . . ?
P8 O25 Dy8 149.0(11) . . ?
P8 O26 Dy7 98.5(8) . . ?
P8 O26 Na1 121.7(9) . . ?
Dy7 O26 Na1 96.4(7) . . ?
P8 O27 Dy1 155.6(8) . . ?
P8 O27 Dy7 96.6(7) . . ?
Dy1 O27 Dy7 107.2(5) . . ?
P2 O28 Dy1 156.6(7) . . ?
P2 O28 Dy5 96.8(6) . . ?
Dy1 O28 Dy5 106.5(5) . . ?
P2 O29 Dy5 100.7(8) . . ?
P2 O29 Na2 121.2(7) . . ?
Dy5 O29 Na2 103.6(6) . . ?
P2 O30 Dy3 145.3(8) . . ?
P1 O31 Dy5 139.0(8) . . ?
P1 O31 Na2 91.3(7) . . ?
Dy5 O31 Na2 101.8(6) . . ?
P1 O32 Dy4 132.9(7) . . ?
P1 O33 Dy3 140.9(9) . . ?
P1 O33 Na2 99.1(7) . . ?
Dy3 O33 Na2 96.0(6) . . ?
Na2 O34 H34B 109.4 . . ?
Na2 O34 H34C 109.2 . . ?
H34B O34 H34C 109.5 . . ?
P5 O35 Dy4 136.8(9) . . ?
P5 O36 Dy5 136.2(7) . . ?
P5 O36 Na3 120.3(8) . . ?
Dy5 O36 Na3 96.6(6) . . ?
P5 O37 Dy6 146.7(11) . . ?
P3 O38 Dy4 137.8(9) . . ?
P3 O39 Dy2 148.0(10) . . ?
P3 O40 Dy7 133.5(8) . . ?
P3 O40 Na4 122.8(9) . . ?
Dy7 O40 Na4 94.0(6) . . ?
P7 O41 Dy4 133.3(8) . . ?
P7 O42 Dy8 141.9(11) . . ?
P7 O42 Na1 93.1(8) . . ?
Dy8 O42 Na1 95.2(7) . . ?
P7 O43 Dy7 144.8(10) . . ?
P7 O43 Na1 97.2(8) . . ?
Dy7 O43 Na1 96.7(7) . . ?
C138 O44 Dy1 155.0(19) . . ?
C139 O45 Dy4 144(2) . . ?
Dy1 O46 Dy4 110.0(4) . . ?
Dy1 O46 Dy7 106.2(5) . . ?
Dy4 O46 Dy7 126.7(6) . . ?
Dy1 O47 Dy4 110.7(4) . . ?
Dy1 O47 Dy5 106.1(5) . . ?
Dy4 O47 Dy5 126.2(5) . . ?
Dy3 O48 Dy2 99.9(4) . . ?
Na1 O49 H49B 109.2 . . ?
Na1 O49 H49C 109.0 . . ?
H49B O49 H49C 109.5 . . ?
C2 C1 C10 120.9(10) . . ?
C2 C1 P1 115.5(10) . . ?
C10 C1 P1 123.5(13) . . ?
C1 C2 C3 118.9(11) . . ?
C1 C2 H2 120.6 . . ?
C3 C2 H2 120.6 . . ?
C4 C3 C2 121.0(11) . . ?
C4 C3 H3 119.5 . . ?
C2 C3 H3 119.5 . . ?
C3 C4 C5 118.8(10) . . ?
C3 C4 H4 120.6 . . ?
C5 C4 H4 120.6 . . ?
C10 C5 C4 121.0(9) . . ?
C10 C5 C6 120.5(9) . . ?
C4 C5 C6 118.4(16) . . ?
C7 C6 C5 117.8(11) . . ?
C7 C6 H6 121.1 . . ?
C5 C6 H6 121.1 . . ?
C8 C7 C6 120.1(11) . . ?
C8 C7 H7 120.0 . . ?
C6 C7 H7 120.0 . . ?
C9 C8 C7 118.3(11) . . ?
C9 C8 H8 120.9 . . ?
C7 C8 H8 120.9 . . ?
C10 C9 C8 121.1(10) . . ?
C10 C9 H9 119.5 . . ?
C8 C9 H9 119.5 . . ?
C5 C10 C9 119.2(9) . . ?
C5 C10 C1 119.0(9) . . ?
C9 C10 C1 121.8(16) . . ?
C12 C11 C16 120.2(11) . . ?
C12 C11 P2 111.6(9) . . ?
C16 C11 P2 128.2(15) . . ?
C11 C12 C13 119.6(11) . . ?
C11 C12 H12 120.2 . . ?
C13 C12 H12 120.2 . . ?
C14 C13 C12 120.4(12) . . ?
C14 C13 H13 119.8 . . ?
C12 C13 H13 119.8 . . ?
C13 C14 C15 119.4(11) . . ?
C13 C14 H14 120.3 . . ?
C15 C14 H14 120.3 . . ?
C20 C15 C16 120.6(11) . . ?
C20 C15 C14 118.3(19) . . ?
C16 C15 C14 120.6(10) . . ?
C15 C16 C11 119.4(10) . . ?
C15 C16 C17 119.2(10) . . ?
C11 C16 C17 121.3(19) . . ?
C18 C17 C16 120.4(11) . . ?
C18 C17 H17 119.8 . . ?
C16 C17 H17 119.8 . . ?
C19 C18 C17 119.6(11) . . ?
C19 C18 H18 120.2 . . ?
C17 C18 H18 120.2 . . ?
C15 C20 C19 119.1(11) . . ?
C15 C20 H20 120.4 . . ?
C19 C20 H20 120.4 . . ?
C27 C22 C23 119.9(5) . . ?
C27 C22 P3 126.8(10) . . ?
C23 C22 P3 113.2(10) . . ?
C22 C23 C24 120.1(5) . . ?
C22 C23 H23 120.0 . . ?
C24 C23 H23 120.0 . . ?
C25 C24 C23 119.8(5) . . ?
C25 C24 H24 120.1 . . ?
C23 C24 H24 120.1 . . ?
C26 C25 C24 120.1(5) . . ?
C26 C25 H25 119.9 . . ?
C24 C25 H25 119.9 . . ?
C31 C26 C25 120.6(8) . . ?
C31 C26 C27 119.4(6) . . ?
C25 C26 C27 119.9(5) . . ?
C28 C27 C22 119.8(8) . . ?
C28 C27 C26 120.1(6) . . ?
C22 C27 C26 120.1(5) . . ?
C27 C28 C29 120.1(7) . . ?
C27 C28 H28 120.0 . . ?
C29 C28 H28 120.0 . . ?
C28 C29 C30 119.2(6) . . ?
C28 C29 H29 120.4 . . ?
C30 C29 H29 120.4 . . ?
C26 C31 C30 119.5(8) . . ?
C26 C31 H31 120.2 . . ?
C30 C31 H31 120.2 . . ?
C33 C32 C41 120.3(5) . . ?
C33 C32 P4 113.3(9) . . ?
C41 C32 P4 126.3(9) . . ?
C32 C33 C34 120.0(5) . . ?
C32 C33 H33 120.0 . . ?
C34 C33 H33 120.0 . . ?
C35 C34 C33 119.6(5) . . ?
C35 C34 H34 120.2 . . ?
C33 C34 H34 120.2 . . ?
C36 C35 C34 120.1(6) . . ?
C36 C35 H35 120.0 . . ?
C34 C35 H35 120.0 . . ?
C35 C36 C37 120.2(8) . . ?
C35 C36 C41 119.7(5) . . ?
C37 C36 C41 119.6(6) . . ?
C38 C37 C36 120.0(7) . . ?
C38 C37 H37 120.0 . . ?
C36 C37 H37 120.0 . . ?
C37 C38 C39 119.4(6) . . ?
C37 C38 H38 120.3 . . ?
C39 C38 H38 120.3 . . ?
C40 C39 C38 119.8(5) . . ?
C40 C39 H39 120.1 . . ?
C38 C39 H39 120.1 . . ?
C39 C40 C41 120.2(6) . . ?
C39 C40 H40 119.9 . . ?
C41 C40 H40 119.9 . . ?
C32 C41 C40 120.8(8) . . ?
C32 C41 C36 119.6(5) . . ?
C40 C41 C36 119.5(6) . . ?
C51 C42 C43 119.9(5) . . ?
C51 C42 P5 120.8(9) . . ?
C43 C42 P5 119.3(9) . . ?
C44 C43 C42 120.1(5) . . ?
C44 C43 H43 120.0 . . ?
C42 C43 H43 120.0 . . ?
C43 C44 C45 119.9(5) . . ?
C43 C44 H44 120.1 . . ?
C45 C44 H44 120.1 . . ?
C46 C45 C44 119.9(5) . . ?
C46 C45 H45 120.1 . . ?
C44 C45 H45 120.1 . . ?
C45 C46 C51 120.1(5) . . ?
C45 C46 C47 119.4(8) . . ?
C51 C46 C47 120.1(6) . . ?
C46 C47 C48 119.6(6) . . ?
C46 C47 H47 120.2 . . ?
C48 C47 H47 120.2 . . ?
C49 C48 C47 119.5(6) . . ?
C49 C48 H48 120.2 . . ?
C47 C48 H48 120.2 . . ?
C50 C49 C48 119.9(6) . . ?
C50 C49 H49 120.1 . . ?
C48 C49 H49 120.1 . . ?
C49 C50 C51 119.2(6) . . ?
C49 C50 H50 120.4 . . ?
C51 C50 H50 120.4 . . ?
C42 C51 C46 120.0(5) . . ?
C42 C51 C50 119.8(8) . . ?
C46 C51 C50 120.1(6) . . ?
C53 C52 C61 119.8(5) . . ?
C53 C52 P6 116.5(8) . . ?
C61 C52 P6 123.7(8) . . ?
C52 C53 C54 120.0(5) . . ?
C52 C53 H53 120.0 . . ?
C54 C53 H53 120.0 . . ?
C55 C54 C53 119.9(5) . . ?
C55 C54 H54 120.0 . . ?
C53 C54 H54 120.0 . . ?
C54 C55 C56 120.0(5) . . ?
C54 C55 H55 120.0 . . ?
C56 C55 H55 120.0 . . ?
C57 C56 C55 120.1(8) . . ?
C57 C56 C61 119.6(6) . . ?
C55 C56 C61 119.9(5) . . ?
C56 C57 C58 120.2(6) . . ?
C56 C57 H57 119.9 . . ?
C58 C57 H57 119.9 . . ?
C59 C58 C57 119.8(5) . . ?
C59 C58 H58 120.1 . . ?
C57 C58 H58 120.1 . . ?
C60 C59 C58 119.8(5) . . ?
C60 C59 H59 120.1 . . ?
C58 C59 H59 120.1 . . ?
C61 C60 C59 120.3(6) . . ?
C61 C60 H60 119.9 . . ?
C59 C60 H60 119.9 . . ?
C60 C61 C56 119.8(5) . . ?
C60 C61 C52 120.1(7) . . ?
C56 C61 C52 119.8(5) . . ?
C63 C62 C71 120.0(5) . . ?
C63 C62 P7 114.7(9) . . ?
C71 C62 P7 125.2(10) . . ?
C62 C63 C64 120.1(5) . . ?
C62 C63 H63 119.9 . . ?
C64 C63 H63 119.9 . . ?
C65 C64 C63 119.7(6) . . ?
C65 C64 H64 120.2 . . ?
C63 C64 H64 120.2 . . ?
C64 C65 C66 119.9(6) . . ?
C64 C65 H65 120.1 . . ?
C66 C65 H65 120.1 . . ?
C71 C66 C65 120.0(5) . . ?
C71 C66 C67 119.5(6) . . ?
C65 C66 C67 120.1(8) . . ?
C68 C67 C66 119.2(8) . . ?
C68 C67 H67 120.4 . . ?
C66 C67 H67 120.4 . . ?
C70 C69 C68 119.5(6) . . ?
C70 C69 H69 120.3 . . ?
C68 C69 H69 120.3 . . ?
C71 C70 C69 120.0(6) . . ?
C71 C70 H70 120.0 . . ?
C69 C70 H70 120.0 . . ?
C70 C71 C66 120.1(6) . . ?
C70 C71 C62 120.0(8) . . ?
C66 C71 C62 119.8(5) . . ?
C73 C72 C81 119.9(5) . . ?
C73 C72 P8 113.6(9) . . ?
C81 C72 P8 126.5(9) . . ?
C72 C73 C74 120.2(5) . . ?
C72 C73 H73 119.9 . . ?
C74 C73 H73 119.9 . . ?
C75 C74 C73 119.9(5) . . ?
C75 C74 H74 120.1 . . ?
C73 C74 H74 120.1 . . ?
C74 C75 C76 119.9(5) . . ?
C74 C75 H75 120.0 . . ?
C76 C75 H75 120.0 . . ?
C75 C76 C77 119.7(7) . . ?
C75 C76 C81 120.2(5) . . ?
C77 C76 C81 120.1(6) . . ?
C78 C77 C76 119.8(6) . . ?
C78 C77 H77 120.1 . . ?
C76 C77 H77 120.1 . . ?
C79 C78 C77 120.0(5) . . ?
C79 C78 H78 120.0 . . ?
C77 C78 H78 120.0 . . ?
C80 C79 C78 120.1(5) . . ?
C80 C79 H79 119.9 . . ?
C78 C79 H79 119.9 . . ?
C79 C80 C81 119.9(6) . . ?
C79 C80 H80 120.0 . . ?
C81 C80 H80 120.0 . . ?
C76 C81 C80 119.6(6) . . ?
C76 C81 C72 119.7(5) . . ?
C80 C81 C72 120.5(8) . . ?
N1 C82 C83 120(2) . . ?
N1 C82 H82 119.9 . . ?
C83 C82 H82 119.9 . . ?
N2 C83 C82 122.1(19) . . ?
N2 C83 H83 118.9 . . ?
C82 C83 H83 118.9 . . ?
N2 C84 C85 119(2) . . ?
N2 C84 H84 120.5 . . ?
C85 C84 H84 120.5 . . ?
N1 C85 C84 122.4(17) . . ?
N1 C85 C86 115.9(17) . . ?
C84 C85 C86 122(2) . . ?
N3 C86 O9 123.6(17) . . ?
N3 C86 C85 118.7(18) . . ?
O9 C86 C85 117.6(19) . . ?
N4 C87 C88 125(2) . . ?
N4 C87 H87 117.7 . . ?
C88 C87 H87 117.7 . . ?
C93 C88 C87 126(2) . . ?
C93 C88 C89 121(2) . . ?
C87 C88 C89 112(2) . . ?
C90 C89 C88 116(3) . . ?
C90 C89 H89 122.2 . . ?
C88 C89 H89 122.2 . . ?
C91 C90 C89 121(3) . . ?
C91 C90 H90 119.4 . . ?
C89 C90 H90 119.4 . . ?
C90 C91 C92 123(3) . . ?
C90 C91 H91 118.5 . . ?
C92 C91 H91 118.5 . . ?
C91 C92 O7 126(2) . . ?
C91 C92 C93 120(3) . . ?
O7 C92 C93 114(2) . . ?
O8 C93 C88 123(2) . . ?
O8 C93 C92 118(2) . . ?
C88 C93 C92 118(2) . . ?
O7 C94 H94A 109.5 . . ?
O7 C94 H94B 109.5 . . ?
H94A C94 H94B 109.5 . . ?
O7 C94 H94C 109.5 . . ?
H94A C94 H94C 109.5 . . ?
H94B C94 H94C 109.5 . . ?
C96 C95 N5 119(2) . . ?
C96 C95 H95 120.4 . . ?
N5 C95 H95 120.4 . . ?
N6 C96 C95 125(3) . . ?
N6 C96 H96 117.7 . . ?
C95 C96 H96 117.7 . . ?
N6 C97 C98 121(2) . . ?
N6 C97 H97 119.6 . . ?
C98 C97 H97 119.6 . . ?
N5 C98 C97 121(2) . . ?
N5 C98 C99 114.7(19) . . ?
C97 C98 C99 124(2) . . ?
O12 C99 N7 125(2) . . ?
O12 C99 C98 116.8(17) . . ?
N7 C99 C98 117.7(19) . . ?
N8 C100 C101 126(2) . . ?
N8 C100 H100 117.1 . . ?
C101 C100 H100 117.1 . . ?
C106 C101 C100 128(2) . . ?
C106 C101 C102 117(2) . . ?
C100 C101 C102 115(2) . . ?
C103 C102 C101 118(3) . . ?
C103 C102 H102 120.8 . . ?
C101 C102 H102 120.8 . . ?
C104 C103 C102 124(3) . . ?
C104 C103 H103 117.9 . . ?
C102 C103 H103 117.9 . . ?
C103 C104 C105 119(3) . . ?
C103 C104 H104 120.6 . . ?
C105 C104 H104 120.6 . . ?
O11 C105 C106 116(2) . . ?
O11 C105 C104 124(2) . . ?
C106 C105 C104 120(3) . . ?
O10 C106 C101 123(2) . . ?
O10 C106 C105 116(2) . . ?
C101 C106 C105 121(2) . . ?
O11 C107 H10A 109.5 . . ?
O11 C107 H10B 109.5 . . ?
H10A C107 H10B 109.5 . . ?
O11 C107 H10C 109.5 . . ?
H10A C107 H10C 109.5 . . ?
H10B C107 H10C 109.5 . . ?
N12 C108 C109 119(3) . . ?
N12 C108 H108 120.3 . . ?
C109 C108 H108 120.3 . . ?
N13 C109 C108 127(4) . . ?
N13 C109 H109 116.4 . . ?
C108 C109 H109 116.4 . . ?
N13 C110 C111 122(3) . . ?
N13 C110 H110 119.2 . . ?
C111 C110 H110 119.2 . . ?
N12 C111 C112 120(3) . . ?
N12 C111 C110 121(3) . . ?
C112 C111 C110 119(3) . . ?
O6 C112 N14 126(3) . . ?
O6 C112 C111 110(3) . . ?
N14 C112 C111 124(3) . . ?
N15 C113 C114 128(3) . . ?
N15 C113 H113 116.1 . . ?
C114 C113 H113 116.1 . . ?
C113 C114 C119 125.3(18) . . ?
C113 C114 C115 114.8(18) . . ?
C119 C114 C115 120.0(5) . . ?
C116 C115 C114 119.9(5) . . ?
C116 C115 H115 120.0 . . ?
C114 C115 H115 120.0 . . ?
C117 C116 C115 120.0(5) . . ?
C117 C116 H116 120.0 . . ?
C115 C116 H116 120.0 . . ?
C116 C117 C118 119.9(5) . . ?
C116 C117 H117 120.0 . . ?
C118 C117 H117 120.0 . . ?
O4 C118 C119 117.4(17) . . ?
O4 C118 C117 122.7(17) . . ?
C119 C118 C117 119.9(5) . . ?
O5 C119 C114 121.5(16) . . ?
O5 C119 C118 118.5(16) . . ?
C114 C119 C118 120.0(5) . . ?
O4 C120 H12A 109.5 . . ?
O4 C120 H12B 109.5 . . ?
H12A C120 H12B 109.5 . . ?
O4 C120 H12C 109.5 . . ?
H12A C120 H12C 109.5 . . ?
H12B C120 H12C 109.5 . . ?
N11 C121 C122 117(2) . . ?
N11 C121 H121 121.7 . . ?
C122 C121 H121 121.7 . . ?
N16 C122 C121 125(2) . . ?
N16 C122 H122 117.7 . . ?
C121 C122 H122 117.7 . . ?
N16 C123 C124 123(3) . . ?
N16 C123 H123 118.7 . . ?
C124 C123 H123 118.7 . . ?
N11 C124 C123 120(2) . . ?
N11 C124 C125 119(2) . . ?
C123 C124 C125 121(3) . . ?
N10 C125 O3 122(2) . . ?
N10 C125 C124 122(2) . . ?
O3 C125 C124 116(2) . . ?
N9 C126 C127 123(3) . . ?
N9 C126 H126 118.7 . . ?
C127 C126 H126 118.7 . . ?
C132 C127 C126 127(3) . . ?
C132 C127 C128 117(3) . . ?
C126 C127 C128 115(3) . . ?
C129 C128 C127 123(3) . . ?
C129 C128 H128 118.4 . . ?
C127 C128 H128 118.4 . . ?
C128 C129 C130 122(3) . . ?
C128 C129 H129 119.1 . . ?
C130 C129 H129 119.1 . . ?
C129 C130 C131 116(3) . . ?
C129 C130 H130 122.0 . . ?
C131 C130 H130 122.0 . . ?
C127 C132 O2 124(3) . . ?
C127 C132 C131 119(3) . . ?
O2 C132 C131 116(3) . . ?
O16 C134 O17 135(3) . . ?
O16 C134 C135 118(3) . . ?
O17 C134 C135 107(3) . . ?
C134 C135 H13A 109.5 . . ?
C134 C135 H13B 109.5 . . ?
H13A C135 H13B 109.5 . . ?
C134 C135 H13C 109.5 . . ?
H13A C135 H13C 109.5 . . ?
H13B C135 H13C 109.5 . . ?
O15 C136 O14 129(3) . . ?
O15 C136 C137 109(3) . . ?
O14 C136 C137 121(3) . . ?
O15 C136 Dy7 59.7(16) . . ?
O14 C136 Dy7 70.1(17) . . ?
C137 C136 Dy7 169(2) . . ?
C136 C137 H13D 109.5 . . ?
C136 C137 H13E 109.5 . . ?
H13D C137 H13E 109.5 . . ?
C136 C137 H13F 109.5 . . ?
H13D C137 H13F 109.5 . . ?
H13E C137 H13F 109.5 . . ?
O44 C138 H13G 109.5 . . ?
O44 C138 H13H 109.5 . . ?
H13G C138 H13H 109.5 . . ?
O44 C138 H13I 109.5 . . ?
H13G C138 H13I 109.5 . . ?
H13H C138 H13I 109.5 . . ?
O45 C139 H13J 109.5 . . ?
O45 C139 H13K 109.5 . . ?
H13J C139 H13K 109.5 . . ?
O45 C139 H13L 109.5 . . ?
H13J C139 H13L 109.5 . . ?
H13K C139 H13L 109.5 . . ?
C67 C68 C69 119.3(6) . . ?
C67 C68 H68 120.3 . . ?
C69 C68 H68 120.3 . . ?
C18 C19 C20 120.5(12) . . ?
C18 C19 H19 119.7 . . ?
C20 C19 H19 119.7 . . ?
C31 C30 C29 119.1(7) . . ?
C31 C30 H30 120.5 . . ?
C29 C30 H30 120.5 . . ?
O1 C131 C130 119(3) . . ?
O1 C131 C132 119(3) . . ?
C130 C131 C132 122(3) . . ?
O1 C133 H13M 109.5 . . ?
O1 C133 H13N 109.5 . . ?
H13M C133 H13N 109.5 . . ?
O1 C133 H13O 109.5 . . ?
H13M C133 H13O 109.5 . . ?
H13N C133 H13O 109.5 . . ?

loop_
_geom_bond_atom_site_label_1
_geom_bond_atom_site_label_2
_geom_bond_distance
_geom_bond_site_symmetry_2
_geom_bond_publ_flag
Dy1 O28 2.289(14) . ?
Dy1 O20 2.293(11) . ?
Dy1 O27 2.313(15) . ?
Dy1 O22 2.326(11) . ?
Dy1 O46 2.331(12) . ?
Dy1 O47 2.334(12) . ?
Dy1 O44 2.421(17) . ?
Dy1 Dy5 3.8096(13) . ?
Dy1 Dy7 3.8592(14) . ?
Dy1 Dy4 3.8798(13) . ?
Dy2 O39 2.231(15) . ?
Dy2 O10 2.266(14) . ?
Dy2 O24 2.289(14) . ?
Dy2 O12 2.383(14) . ?
Dy2 O9 2.457(13) . ?
Dy2 O48 2.472(10) . ?
Dy2 N8 2.501(16) . ?
Dy2 N1 2.600(15) . ?
Dy2 Na4 3.577(10) . ?
Dy2 Dy3 3.7838(13) . ?
Dy3 O8 2.230(14) . ?
Dy3 O30 2.258(13) . ?
Dy3 O33 2.309(13) . ?
Dy3 O9 2.370(12) . ?
Dy3 O12 2.431(13) . ?
Dy3 N4 2.471(18) . ?
Dy3 O48 2.470(13) . ?
Dy3 N5 2.608(17) . ?
Dy3 Na2 3.592(8) . ?
Dy4 O41 2.257(16) . ?
Dy4 O38 2.274(13) . ?
Dy4 O32 2.274(15) . ?
Dy4 O35 2.313(13) . ?
Dy4 O45 2.347(16) . ?
Dy4 O47 2.382(12) . ?
Dy4 O46 2.405(13) . ?
Dy5 O31 2.236(13) . ?
Dy5 O36 2.260(14) . ?
Dy5 O18 2.279(13) . ?
Dy5 O17 2.334(17) . ?
Dy5 O29 2.408(15) . ?
Dy5 O47 2.432(13) . ?
Dy5 O28 2.465(12) . ?
Dy5 P2 3.076(5) . ?
Dy5 Na3 3.682(8) . ?
Dy5 Na2 3.852(9) . ?
Dy6 O37 2.248(15) . ?
Dy6 O5 2.263(15) . ?
Dy6 O19 2.280(15) . ?
Dy6 O6 2.398(19) . ?
Dy6 O21 2.471(12) . ?
Dy6 O3 2.471(16) . ?
Dy6 N15 2.49(2) . ?
Dy6 N11 2.646(19) . ?
Dy6 Na3 3.558(10) . ?
Dy6 Dy8 3.7773(18) . ?
Dy7 O43 2.255(16) . ?
Dy7 O40 2.271(16) . ?
Dy7 O23 2.327(15) . ?
Dy7 O26 2.426(17) . ?
Dy7 O15 2.433(18) . ?
Dy7 O27 2.481(14) . ?
Dy7 O46 2.494(14) . ?
Dy7 O14 2.65(2) . ?
Dy7 C136 2.81(3) . ?
Dy7 P8 3.069(6) . ?
Dy7 Na4 3.487(8) . ?
Dy7 Na1 3.630(11) . ?
Dy8 O42 2.216(18) . ?
Dy8 O2 2.22(2) . ?
Dy8 O25 2.267(15) . ?
Dy8 O3 2.345(17) . ?
Dy8 O6 2.391(16) . ?
Dy8 N9 2.43(2) . ?
Dy8 O21 2.506(15) . ?
Dy8 N12 2.62(2) . ?
Dy8 Na1 3.630(11) . ?
Na1 O49 2.38(3) . ?
Na1 O1 2.44(2) . ?
Na1 O26 2.44(2) . ?
Na1 O2 2.48(2) . ?
Na1 O14 2.56(2) . ?
Na1 O43 2.60(2) . ?
Na1 O42 2.68(2) . ?
Na1 P7 3.145(14) . ?
Na2 O7 2.373(19) . ?
Na2 O34 2.38(2) . ?
Na2 O29 2.494(17) . ?
Na2 O8 2.512(17) . ?
Na2 O33 2.522(16) . ?
Na2 N6 2.71(2) 3_575 ?
Na2 O31 2.712(18) . ?
Na2 P1 3.129(11) . ?
Na3 O16 2.42(2) . ?
Na3 O4 2.414(18) . ?
Na3 O5 2.426(19) . ?
Na3 O19 2.497(16) . ?
Na3 O36 2.660(16) . ?
Na3 N2 2.669(19) 4_576 ?
Na3 O18 2.705(14) . ?
Na3 P6 3.124(10) . ?
Na4 O13 2.31(2) . ?
Na4 O11 2.361(17) . ?
Na4 O10 2.429(18) . ?
Na4 O40 2.491(17) . ?
Na4 O24 2.595(16) . ?
Na4 O15 2.64(2) . ?
Na4 O23 2.694(15) . ?
Na4 P4 3.184(10) . ?
P1 O33 1.496(15) . ?
P1 O31 1.500(12) . ?
P1 O32 1.540(16) . ?
P1 C1 1.804(15) . ?
P2 O30 1.500(12) . ?
P2 O29 1.518(14) . ?
P2 O28 1.570(15) . ?
P2 C11 1.817(16) . ?
P3 O40 1.492(18) . ?
P3 O38 1.512(14) . ?
P3 O39 1.520(16) . ?
P3 C22 1.868(16) . ?
P4 O23 1.483(16) . ?
P4 O22 1.523(11) . ?
P4 O24 1.529(13) . ?
P4 C32 1.810(15) . ?
P5 O37 1.480(17) . ?
P5 O36 1.509(17) . ?
P5 O35 1.533(14) . ?
P5 C42 1.951(17) . ?
P6 O18 1.499(15) . ?
P6 O20 1.521(13) . ?
P6 O19 1.526(14) . ?
P6 C52 1.839(14) . ?
P7 O43 1.481(17) . ?
P7 O42 1.505(17) . ?
P7 O41 1.536(17) . ?
P7 C62 1.768(18) . ?
P8 O25 1.491(15) . ?
P8 O27 1.543(15) . ?
P8 O26 1.555(17) . ?
P8 C72 1.843(16) . ?
N1 C85 1.34(2) . ?
N1 C82 1.34(2) . ?
N2 C83 1.32(3) . ?
N2 C84 1.33(2) . ?
N3 C86 1.30(3) . ?
N3 N4 1.44(2) . ?
N4 C87 1.30(3) . ?
N5 C98 1.36(3) . ?
N5 C95 1.38(3) . ?
N6 C96 1.31(3) . ?
N6 C97 1.32(3) . ?
N7 C99 1.31(2) . ?
N7 N8 1.43(2) . ?
N8 C100 1.30(2) . ?
N9 C126 1.31(3) . ?
N9 N10 1.41(3) . ?
N10 C125 1.32(3) . ?
N11 C121 1.34(3) . ?
N11 C124 1.35(3) . ?
N12 C108 1.32(4) . ?
N12 C111 1.30(4) . ?
N13 C110 1.33(4) . ?
N13 C109 1.38(4) . ?
N14 C112 1.35(3) . ?
N14 N15 1.45(3) . ?
N15 C113 1.29(3) . ?
N16 C122 1.29(3) . ?
N16 C123 1.32(3) . ?
O1 C131 1.35(3) . ?
O1 C133 1.494(10) . ?
O2 C132 1.32(3) . ?
O3 C125 1.35(3) . ?
O4 C118 1.23(2) . ?
O4 C120 1.46(3) . ?
O5 C119 1.33(2) . ?
O6 C112 1.31(3) . ?
O7 C92 1.38(3) . ?
O7 C94 1.43(3) . ?
O8 C93 1.33(3) . ?
O9 C86 1.28(2) . ?
O10 C106 1.38(2) . ?
O11 C107 1.41(3) . ?
O11 C105 1.38(3) . ?
O12 C99 1.29(2) . ?
O13 H13Q 0.8503 . ?
O13 H13R 0.8497 . ?
O14 C136 1.25(3) . ?
O15 C136 1.20(3) . ?
O16 C134 1.19(3) . ?
O17 C134 1.23(3) . ?
O34 H34B 0.8499 . ?
O34 H34C 0.8498 . ?
O44 C138 1.474(10) . ?
O45 C139 1.476(10) . ?
O49 H49B 0.8499 . ?
O49 H49C 0.8501 . ?
C1 C2 1.404(10) . ?
C1 C10 1.406(13) . ?
C2 C3 1.405(9) . ?
C2 H2 0.9300 . ?
C3 C4 1.403(9) . ?
C3 H3 0.9300 . ?
C4 C5 1.405(9) . ?
C4 H4 0.9300 . ?
C5 C10 1.402(9) . ?
C5 C6 1.412(9) . ?
C6 C7 1.410(9) . ?
C6 H6 0.9300 . ?
C7 C8 1.408(9) . ?
C7 H7 0.9300 . ?
C8 C9 1.406(9) . ?
C8 H8 0.9300 . ?
C9 C10 1.404(9) . ?
C9 H9 0.9300 . ?
C11 C12 1.408(9) . ?
C11 C16 1.409(9) . ?
C12 C13 1.408(9) . ?
C12 H12 0.9300 . ?
C13 C14 1.408(9) . ?
C13 H13 0.9300 . ?
C14 C15 1.407(9) . ?
C14 H14 0.9300 . ?
C15 C20 1.409(9) . ?
C15 C16 1.409(9) . ?
C16 C17 1.410(9) . ?
C17 C18 1.408(9) . ?
C17 H17 0.9300 . ?
C18 C19 1.407(9) . ?
C18 H18 0.9300 . ?
C20 C19 1.409(9) . ?
C20 H20 0.9300 . ?
C22 C27 1.355(10) . ?
C22 C23 1.355(10) . ?
C23 C24 1.357(10) . ?
C23 H23 0.9300 . ?
C24 C25 1.357(10) . ?
C24 H24 0.9300 . ?
C25 C26 1.354(11) . ?
C25 H25 0.9300 . ?
C26 C31 1.348(13) . ?
C26 C27 1.357(9) . ?
C27 C28 1.344(13) . ?
C28 C29 1.352(11) . ?
C28 H28 0.9300 . ?
C29 C30 1.354(11) . ?
C29 H29 0.9300 . ?
C31 C30 1.351(12) . ?
C31 H31 0.9300 . ?
C32 C33 1.381(10) . ?
C32 C41 1.382(10) . ?
C33 C34 1.385(10) . ?
C33 H33 0.9300 . ?
C34 C35 1.383(10) . ?
C34 H34 0.9300 . ?
C35 C36 1.381(10) . ?
C35 H35 0.9300 . ?
C36 C37 1.383(12) . ?
C36 C41 1.387(9) . ?
C37 C38 1.383(11) . ?
C37 H37 0.9300 . ?
C38 C39 1.387(10) . ?
C38 H38 0.9300 . ?
C39 C40 1.381(11) . ?
C39 H39 0.9300 . ?
C40 C41 1.383(12) . ?
C40 H40 0.9300 . ?
C42 C51 1.376(11) . ?
C42 C43 1.383(11) . ?
C43 C44 1.381(11) . ?
C43 H43 0.9300 . ?
C44 C45 1.382(11) . ?
C44 H44 0.9300 . ?
C45 C46 1.381(11) . ?
C45 H45 0.9300 . ?
C46 C51 1.381(10) . ?
C46 C47 1.383(13) . ?
C47 C48 1.386(12) . ?
C47 H47 0.9300 . ?
C48 C49 1.386(11) . ?
C48 H48 0.9300 . ?
C49 C50 1.385(12) . ?
C49 H49 0.9300 . ?
C50 C51 1.387(13) . ?
C50 H50 0.9300 . ?
C52 C53 1.401(10) . ?
C52 C61 1.405(10) . ?
C53 C54 1.403(10) . ?
C53 H53 0.9300 . ?
C54 C55 1.402(10) . ?
C54 H54 0.9300 . ?
C55 C56 1.403(10) . ?
C55 H55 0.9300 . ?
C56 C57 1.394(12) . ?
C56 C61 1.402(9) . ?
C57 C58 1.397(10) . ?
C57 H57 0.9300 . ?
C58 C59 1.396(10) . ?
C58 H58 0.9300 . ?
C59 C60 1.395(10) . ?
C59 H59 0.9300 . ?
C60 C61 1.395(11) . ?
C60 H60 0.9300 . ?
C62 C63 1.402(11) . ?
C62 C71 1.406(11) . ?
C63 C64 1.405(11) . ?
C63 H63 0.9300 . ?
C64 C65 1.404(11) . ?
C64 H64 0.9300 . ?
C65 C66 1.405(11) . ?
C65 H65 0.9300 . ?
C66 C71 1.404(10) . ?
C66 C67 1.413(13) . ?
C67 C68 1.410(12) . ?
C67 H67 0.9300 . ?
C69 C70 1.409(11) . ?
C69 C68 1.411(11) . ?
C69 H69 0.9300 . ?
C70 C71 1.408(12) . ?
C70 H70 0.9300 . ?
C72 C73 1.388(10) . ?
C72 C81 1.394(10) . ?
C73 C74 1.389(10) . ?
C73 H73 0.9300 . ?
C74 C75 1.389(10) . ?
C74 H74 0.9300 . ?
C75 C76 1.389(10) . ?
C75 H75 0.9300 . ?
C76 C77 1.390(12) . ?
C76 C81 1.389(9) . ?
C77 C78 1.387(11) . ?
C77 H77 0.9300 . ?
C78 C79 1.388(10) . ?
C78 H78 0.9300 . ?
C79 C80 1.386(11) . ?
C79 H79 0.9300 . ?
C80 C81 1.391(12) . ?
C80 H80 0.9300 . ?
C82 C83 1.42(3) . ?
C82 H82 0.9300 . ?
C83 H83 0.9300 . ?
C84 C85 1.43(3) . ?
C84 H84 0.9300 . ?
C85 C86 1.46(2) . ?
C87 C88 1.44(3) . ?
C87 H87 0.9300 . ?
C88 C93 1.36(3) . ?
C88 C89 1.45(3) . ?
C89 C90 1.43(3) . ?
C89 H89 0.9300 . ?
C90 C91 1.32(3) . ?
C90 H90 0.9300 . ?
C91 C92 1.34(3) . ?
C91 H91 0.9300 . ?
C92 C93 1.43(3) . ?
C94 H94A 0.9600 . ?
C94 H94B 0.9600 . ?
C94 H94C 0.9600 . ?
C95 C96 1.34(3) . ?
C95 H95 0.9300 . ?
C96 H96 0.9300 . ?
C97 C98 1.39(3) . ?
C97 H97 0.9300 . ?
C98 C99 1.47(3) . ?
C100 C101 1.40(3) . ?
C100 H100 0.9300 . ?
C101 C106 1.38(3) . ?
C101 C102 1.48(3) . ?
C102 C103 1.38(3) . ?
C102 H102 0.9300 . ?
C103 C104 1.32(3) . ?
C103 H103 0.9300 . ?
C104 C105 1.41(3) . ?
C104 H104 0.9300 . ?
C105 C106 1.41(3) . ?
C107 H10A 0.9600 . ?
C107 H10B 0.9600 . ?
C107 H10C 0.9600 . ?
C108 C109 1.40(4) . ?
C108 H108 0.9300 . ?
C109 H109 0.9300 . ?
C110 C111 1.50(4) . ?
C110 H110 0.9300 . ?
C111 C112 1.48(4) . ?
C113 C114 1.37(3) . ?
C113 H113 0.9300 . ?
C114 C119 1.415(12) . ?
C114 C115 1.418(12) . ?
C115 C116 1.417(12) . ?
C115 H115 0.9300 . ?
C116 C117 1.415(12) . ?
C116 H116 0.9300 . ?
C117 C118 1.419(12) . ?
C117 H117 0.9300 . ?
C118 C119 1.418(12) . ?
C120 H12A 0.9600 . ?
C120 H12B 0.9600 . ?
C120 H12C 0.9600 . ?
C121 C122 1.44(3) . ?
C121 H121 0.9300 . ?
C122 H122 0.9300 . ?
C123 C124 1.40(3) . ?
C123 H123 0.9300 . ?
C124 C125 1.40(3) . ?
C126 C127 1.45(4) . ?
C126 H126 0.9300 . ?
C127 C132 1.28(4) . ?
C127 C128 1.45(4) . ?
C128 C129 1.31(4) . ?
C128 H128 0.9300 . ?
C129 C130 1.35(4) . ?
C129 H129 0.9300 . ?
C130 C131 1.40(4) . ?
C130 H130 0.9300 . ?
C132 C131 1.45(4) . ?
C134 C135 1.61(4) . ?
C135 H13A 0.9600 . ?
C135 H13B 0.9600 . ?
C135 H13C 0.9600 . ?
C136 C137 1.58(4) . ?
C137 H13D 0.9600 . ?
C137 H13E 0.9600 . ?
C137 H13F 0.9600 . ?
C138 H13G 0.9600 . ?
C138 H13H 0.9600 . ?
C138 H13I 0.9600 . ?
C139 H13J 0.9600 . ?
C139 H13K 0.9600 . ?
C139 H13L 0.9600 . ?
C68 H68 0.9300 . ?
C19 H19 0.9300 . ?
C30 H30 0.9300 . ?
C133 H13M 0.9600 . ?
C133 H13N 0.9600 . ?
C133 H13O 0.9600 . ?

loop_
_geom_torsion_atom_site_label_1
_geom_torsion_atom_site_label_2
_geom_torsion_atom_site_label_3
_geom_torsion_atom_site_label_4
_geom_torsion
_geom_torsion_site_symmetry_1
_geom_torsion_site_symmetry_2
_geom_torsion_site_symmetry_3
_geom_torsion_site_symmetry_4
_geom_torsion_publ_flag
C86 N3 N4 C87 -164(2) . . . . ?
C86 N3 N4 Dy3 16(2) . . . . ?
C99 N7 N8 C100 -164.4(19) . . . . ?
C99 N7 N8 Dy2 13(2) . . . . ?
C126 N9 N10 C125 -177(2) . . . . ?
Dy8 N9 N10 C125 9(3) . . . . ?
C112 N14 N15 C113 -167(2) . . . . ?
C112 N14 N15 Dy6 10(3) . . . . ?
O20 P6 O18 Dy5 -42.2(14) . . . . ?
O19 P6 O18 Dy5 82.8(12) . . . . ?
C52 P6 O18 Dy5 -159.9(11) . . . . ?
Na3 P6 O18 Dy5 98.9(12) . . . . ?
O20 P6 O18 Na3 -141.1(7) . . . . ?
O19 P6 O18 Na3 -16.1(8) . . . . ?
C52 P6 O18 Na3 101.2(8) . . . . ?
O18 P6 O19 Dy6 -99.4(16) . . . . ?
O20 P6 O19 Dy6 25.0(19) . . . . ?
C52 P6 O19 Dy6 143.7(15) . . . . ?
Na3 P6 O19 Dy6 -117.1(18) . . . . ?
O18 P6 O19 Na3 17.7(8) . . . . ?
O20 P6 O19 Na3 142.1(7) . . . . ?
C52 P6 O19 Na3 -99.2(7) . . . . ?
O18 P6 O20 Dy1 -5.2(14) . . . . ?
O19 P6 O20 Dy1 -128.7(10) . . . . ?
C52 P6 O20 Dy1 112.3(11) . . . . ?
Na3 P6 O20 Dy1 -72.9(15) . . . . ?
O23 P4 O22 Dy1 -3.9(13) . . . . ?
O24 P4 O22 Dy1 -128.6(10) . . . . ?
C32 P4 O22 Dy1 114.0(10) . . . . ?
Na4 P4 O22 Dy1 -68.8(14) . . . . ?
O22 P4 O23 Dy7 -44.4(15) . . . . ?
O24 P4 O23 Dy7 81.4(13) . . . . ?
C32 P4 O23 Dy7 -160.3(12) . . . . ?
Na4 P4 O23 Dy7 92.2(13) . . . . ?
O22 P4 O23 Na4 -136.6(7) . . . . ?
O24 P4 O23 Na4 -10.8(8) . . . . ?
C32 P4 O23 Na4 107.6(8) . . . . ?
O23 P4 O24 Dy2 -96.7(14) . . . . ?
O22 P4 O24 Dy2 28.8(17) . . . . ?
C32 P4 O24 Dy2 144.6(13) . . . . ?
Na4 P4 O24 Dy2 -107.9(15) . . . . ?
O23 P4 O24 Na4 11.2(8) . . . . ?
O22 P4 O24 Na4 136.8(7) . . . . ?
C32 P4 O24 Na4 -107.5(8) . . . . ?
O27 P8 O25 Dy8 -84(2) . . . . ?
O26 P8 O25 Dy8 34(2) . . . . ?
C72 P8 O25 Dy8 155.5(18) . . . . ?
Dy7 P8 O25 Dy8 -24(2) . . . . ?
O25 P8 O26 Dy7 -116.5(9) . . . . ?
O27 P8 O26 Dy7 6.4(9) . . . . ?
C72 P8 O26 Dy7 123.7(7) . . . . ?
O25 P8 O26 Na1 -13.4(15) . . . . ?
O27 P8 O26 Na1 109.4(11) . . . . ?
C72 P8 O26 Na1 -133.2(10) . . . . ?
Dy7 P8 O26 Na1 103.0(12) . . . . ?
O25 P8 O27 Dy1 -50(3) . . . . ?
O26 P8 O27 Dy1 -173(2) . . . . ?
C72 P8 O27 Dy1 68(2) . . . . ?
Dy7 P8 O27 Dy1 -167(2) . . . . ?
O25 P8 O27 Dy7 116.9(9) . . . . ?
O26 P8 O27 Dy7 -6.2(9) . . . . ?
C72 P8 O27 Dy7 -124.3(9) . . . . ?
O30 P2 O28 Dy1 -51(2) . . . . ?
O29 P2 O28 Dy1 -175.3(18) . . . . ?
C11 P2 O28 Dy1 66(2) . . . . ?
Dy5 P2 O28 Dy1 -174(2) . . . . ?
O30 P2 O28 Dy5 123.2(7) . . . . ?
O29 P2 O28 Dy5 -1.2(7) . . . . ?
C11 P2 O28 Dy5 -119.7(7) . . . . ?
O30 P2 O29 Dy5 -120.2(8) . . . . ?
O28 P2 O29 Dy5 1.2(8) . . . . ?
C11 P2 O29 Dy5 116.8(11) . . . . ?
O30 P2 O29 Na2 -6.9(13) . . . . ?
O28 P2 O29 Na2 114.5(9) . . . . ?
C11 P2 O29 Na2 -130.0(12) . . . . ?
Dy5 P2 O29 Na2 113.2(11) . . . . ?
O29 P2 O30 Dy3 33.0(19) . . . . ?
O28 P2 O30 Dy3 -83.9(16) . . . . ?
C11 P2 O30 Dy3 158.6(15) . . . . ?
Dy5 P2 O30 Dy3 -25.4(19) . . . . ?
O33 P1 O31 Dy5 94.2(14) . . . . ?
O32 P1 O31 Dy5 -29.3(16) . . . . ?
C1 P1 O31 Dy5 -145.9(14) . . . . ?
Na2 P1 O31 Dy5 109.8(14) . . . . ?
O33 P1 O31 Na2 -15.5(8) . . . . ?
O32 P1 O31 Na2 -139.1(7) . . . . ?
C1 P1 O31 Na2 104.3(11) . . . . ?
O33 P1 O32 Dy4 -171.4(9) . . . . ?
O31 P1 O32 Dy4 -48.0(13) . . . . ?
C1 P1 O32 Dy4 68.9(12) . . . . ?
Na2 P1 O32 Dy4 -115.9(10) . . . . ?
O31 P1 O33 Dy3 -94.4(14) . . . . ?
O32 P1 O33 Dy3 29.3(16) . . . . ?
C1 P1 O33 Dy3 147.2(13) . . . . ?
Na2 P1 O33 Dy3 -111.3(14) . . . . ?
O31 P1 O33 Na2 17.0(9) . . . . ?
O32 P1 O33 Na2 140.6(7) . . . . ?
C1 P1 O33 Na2 -101.5(9) . . . . ?
O37 P5 O35 Dy4 59.1(16) . . . . ?
O36 P5 O35 Dy4 -65.9(16) . . . . ?
C42 P5 O35 Dy4 -171.8(11) . . . . ?
O37 P5 O36 Dy5 -107.6(13) . . . . ?
O35 P5 O36 Dy5 16.8(16) . . . . ?
C42 P5 O36 Dy5 130.1(13) . . . . ?
O37 P5 O36 Na3 35.5(11) . . . . ?
O35 P5 O36 Na3 159.9(8) . . . . ?
C42 P5 O36 Na3 -86.9(10) . . . . ?
O36 P5 O37 Dy6 -12.4(19) . . . . ?
O35 P5 O37 Dy6 -138.6(15) . . . . ?
C42 P5 O37 Dy6 97.2(18) . . . . ?
O40 P3 O38 Dy4 -74.6(16) . . . . ?
O39 P3 O38 Dy4 47.8(17) . . . . ?
C22 P3 O38 Dy4 157.3(13) . . . . ?
O40 P3 O39 Dy2 -25.3(18) . . . . ?
O38 P3 O39 Dy2 -150.8(15) . . . . ?
C22 P3 O39 Dy2 99.3(17) . . . . ?
O38 P3 O40 Dy7 22.0(16) . . . . ?
O39 P3 O40 Dy7 -100.3(13) . . . . ?
C22 P3 O40 Dy7 143.2(13) . . . . ?
O38 P3 O40 Na4 158.6(9) . . . . ?
O39 P3 O40 Na4 36.3(12) . . . . ?
C22 P3 O40 Na4 -80.1(13) . . . . ?
O43 P7 O41 Dy4 -45.8(16) . . . . ?
O42 P7 O41 Dy4 -168.4(12) . . . . ?
C62 P7 O41 Dy4 73.4(14) . . . . ?
Na1 P7 O41 Dy4 -105.5(13) . . . . ?
O43 P7 O42 Dy8 -84.9(18) . . . . ?
O41 P7 O42 Dy8 38(2) . . . . ?
C62 P7 O42 Dy8 154.8(16) . . . . ?
Na1 P7 O42 Dy8 -102.4(18) . . . . ?
O43 P7 O42 Na1 17.5(11) . . . . ?
O41 P7 O42 Na1 140.6(8) . . . . ?
C62 P7 O42 Na1 -102.8(10) . . . . ?
O42 P7 O43 Dy7 94.2(19) . . . . ?
O41 P7 O43 Dy7 -28(2) . . . . ?
C62 P7 O43 Dy7 -145.4(18) . . . . ?
Na1 P7 O43 Dy7 112.4(19) . . . . ?
O42 P7 O43 Na1 -18.2(11) . . . . ?
O41 P7 O43 Na1 -140.2(8) . . . . ?
C62 P7 O43 Na1 102.2(12) . . . . ?
O33 P1 C1 C2 120(2) . . . . ?
O31 P1 C1 C2 -1(3) . . . . ?
O32 P1 C1 C2 -120(2) . . . . ?
Na2 P1 C1 C2 63(2) . . . . ?
O33 P1 C1 C10 -60(3) . . . . ?
O31 P1 C1 C10 180(2) . . . . ?
O32 P1 C1 C10 60(3) . . . . ?
Na2 P1 C1 C10 -117(2) . . . . ?
C10 C1 C2 C3 2(4) . . . . ?
P1 C1 C2 C3 -178(2) . . . . ?
C1 C2 C3 C4 -7(5) . . . . ?
C2 C3 C4 C5 8(5) . . . . ?
C3 C4 C5 C10 -5(5) . . . . ?
C3 C4 C5 C6 180(3) . . . . ?
C10 C5 C6 C7 15(4) . . . . ?
C4 C5 C6 C7 -170(3) . . . . ?
C5 C6 C7 C8 -22(4) . . . . ?
C6 C7 C8 C9 16(4) . . . . ?
C7 C8 C9 C10 -4(4) . . . . ?
C4 C5 C10 C9 -178(3) . . . . ?
C6 C5 C10 C9 -3(5) . . . . ?
C4 C5 C10 C1 0(5) . . . . ?
C6 C5 C10 C1 176(3) . . . . ?
C8 C9 C10 C5 -3(4) . . . . ?
C8 C9 C10 C1 178(3) . . . . ?
C2 C1 C10 C5 1(4) . . . . ?
P1 C1 C10 C5 -179(2) . . . . ?
C2 C1 C10 C9 179(3) . . . . ?
P1 C1 C10 C9 -1(4) . . . . ?
O30 P2 C11 C12 33(2) . . . . ?
O29 P2 C11 C12 161.1(19) . . . . ?
O28 P2 C11 C12 -86(2) . . . . ?
Dy5 P2 C11 C12 -142.9(18) . . . . ?
O30 P2 C11 C16 -148(3) . . . . ?
O29 P2 C11 C16 -20(3) . . . . ?
O28 P2 C11 C16 93(3) . . . . ?
Dy5 P2 C11 C16 36(3) . . . . ?
C16 C11 C12 C13 -7(5) . . . . ?
P2 C11 C12 C13 172(2) . . . . ?
C11 C12 C13 C14 5(5) . . . . ?
C12 C13 C14 C15 -3(5) . . . . ?
C13 C14 C15 C20 175(3) . . . . ?
C13 C14 C15 C16 4(5) . . . . ?
C20 C15 C16 C11 -177(3) . . . . ?
C14 C15 C16 C11 -6(5) . . . . ?
C20 C15 C16 C17 8(5) . . . . ?
C14 C15 C16 C17 179(3) . . . . ?
C12 C11 C16 C15 7(5) . . . . ?
P2 C11 C16 C15 -171(2) . . . . ?
C12 C11 C16 C17 -177(3) . . . . ?
P2 C11 C16 C17 4(5) . . . . ?
C15 C16 C17 C18 -1(5) . . . . ?
C11 C16 C17 C18 -177(3) . . . . ?
C16 C17 C18 C19 -3(5) . . . . ?
C16 C15 C20 C19 -9(5) . . . . ?
C14 C15 C20 C19 179(3) . . . . ?
O40 P3 C22 C27 -23(3) . . . . ?
O38 P3 C22 C27 104(3) . . . . ?
O39 P3 C22 C27 -143(3) . . . . ?
O40 P3 C22 C23 160.6(19) . . . . ?
O38 P3 C22 C23 -73(2) . . . . ?
O39 P3 C22 C23 41(2) . . . . ?
C27 C22 C23 C24 2(4) . . . . ?
P3 C22 C23 C24 179(2) . . . . ?
C22 C23 C24 C25 0(5) . . . . ?
C23 C24 C25 C26 0(5) . . . . ?
C24 C25 C26 C31 178(3) . . . . ?
C24 C25 C26 C27 0(5) . . . . ?
C23 C22 C27 C28 179(3) . . . . ?
P3 C22 C27 C28 3(4) . . . . ?
C23 C22 C27 C26 -3(4) . . . . ?
P3 C22 C27 C26 -179(2) . . . . ?
C31 C26 C27 C28 2(5) . . . . ?
C25 C26 C27 C28 180(3) . . . . ?
C31 C26 C27 C22 -176(3) . . . . ?
C25 C26 C27 C22 2(5) . . . . ?
C22 C27 C28 C29 177(3) . . . . ?
C26 C27 C28 C29 -1(5) . . . . ?
C27 C28 C29 C30 9(5) . . . . ?
C25 C26 C31 C30 171(3) . . . . ?
C27 C26 C31 C30 -11(5) . . . . ?
O23 P4 C32 C33 6(2) . . . . ?
O22 P4 C32 C33 -113.9(18) . . . . ?
O24 P4 C32 C33 125.9(17) . . . . ?
Na4 P4 C32 C33 68.1(19) . . . . ?
O23 P4 C32 C41 -177.4(19) . . . . ?
O22 P4 C32 C41 63(2) . . . . ?
O24 P4 C32 C41 -58(2) . . . . ?
Na4 P4 C32 C41 -115(2) . . . . ?
C41 C32 C33 C34 -1(4) . . . . ?
P4 C32 C33 C34 175(2) . . . . ?
C32 C33 C34 C35 -2(4) . . . . ?
C33 C34 C35 C36 8(5) . . . . ?
C34 C35 C36 C37 178(3) . . . . ?
C34 C35 C36 C41 -10(4) . . . . ?
C35 C36 C37 C38 -176(3) . . . . ?
C41 C36 C37 C38 12(4) . . . . ?
C36 C37 C38 C39 -11(5) . . . . ?
C37 C38 C39 C40 1(5) . . . . ?
C38 C39 C40 C41 7(4) . . . . ?
C33 C32 C41 C40 -178(2) . . . . ?
P4 C32 C41 C40 6(3) . . . . ?
C33 C32 C41 C36 -1(4) . . . . ?
P4 C32 C41 C36 -177.1(19) . . . . ?
C39 C40 C41 C32 171(2) . . . . ?
C39 C40 C41 C36 -6(4) . . . . ?
C35 C36 C41 C32 7(4) . . . . ?
C37 C36 C41 C32 179(3) . . . . ?
C35 C36 C41 C40 -176(3) . . . . ?
C37 C36 C41 C40 -4(4) . . . . ?
C51 C42 C43 C44 4(4) . . . . ?
P5 C42 C43 C44 -176(2) . . . . ?
C42 C43 C44 C45 -3(4) . . . . ?
C43 C44 C45 C46 2(5) . . . . ?
C44 C45 C46 C51 -2(5) . . . . ?
C44 C45 C46 C47 -175(3) . . . . ?
C45 C46 C47 C48 177(3) . . . . ?
C51 C46 C47 C48 4(5) . . . . ?
C46 C47 C48 C49 7(5) . . . . ?
C47 C48 C49 C50 -14(5) . . . . ?
C48 C49 C50 C51 10(4) . . . . ?
C43 C42 C51 C46 -4(4) . . . . ?
P5 C42 C51 C46 176(2) . . . . ?
C43 C42 C51 C50 180(3) . . . . ?
P5 C42 C51 C50 0(4) . . . . ?
C45 C46 C51 C42 3(5) . . . . ?
C47 C46 C51 C42 176(3) . . . . ?
C45 C46 C51 C50 179(3) . . . . ?
C47 C46 C51 C50 -8(4) . . . . ?
C49 C50 C51 C42 177(3) . . . . ?
C49 C50 C51 C46 1(4) . . . . ?
O18 P6 C52 C53 -2.6(19) . . . . ?
O20 P6 C52 C53 -122.6(17) . . . . ?
O19 P6 C52 C53 115.7(17) . . . . ?
Na3 P6 C52 C53 60.7(17) . . . . ?
O18 P6 C52 C61 175.7(17) . . . . ?
O20 P6 C52 C61 55.8(19) . . . . ?
O19 P6 C52 C61 -65.9(19) . . . . ?
Na3 P6 C52 C61 -121.0(17) . . . . ?
C61 C52 C53 C54 6(3) . . . . ?
P6 C52 C53 C54 -175.4(19) . . . . ?
C52 C53 C54 C55 -5(4) . . . . ?
C53 C54 C55 C56 4(4) . . . . ?
C54 C55 C56 C57 -178(2) . . . . ?
C54 C55 C56 C61 -6(4) . . . . ?
C55 C56 C57 C58 180(3) . . . . ?
C61 C56 C57 C58 7(4) . . . . ?
C56 C57 C58 C59 -7(4) . . . . ?
C57 C58 C59 C60 6(4) . . . . ?
C58 C59 C60 C61 -5(4) . . . . ?
C59 C60 C61 C56 4(4) . . . . ?
C59 C60 C61 C52 179(2) . . . . ?
C57 C56 C61 C60 -5(4) . . . . ?
C55 C56 C61 C60 -178(2) . . . . ?
C57 C56 C61 C52 180(2) . . . . ?
C55 C56 C61 C52 7(4) . . . . ?
C53 C52 C61 C60 178(2) . . . . ?
P6 C52 C61 C60 0(3) . . . . ?
C53 C52 C61 C56 -7(3) . . . . ?
P6 C52 C61 C56 174.2(17) . . . . ?
O43 P7 C62 C63 6(3) . . . . ?
O42 P7 C62 C63 127(2) . . . . ?
O41 P7 C62 C63 -114(2) . . . . ?
Na1 P7 C62 C63 65(2) . . . . ?
O43 P7 C62 C71 -177(3) . . . . ?
O42 P7 C62 C71 -55(3) . . . . ?
O41 P7 C62 C71 63(3) . . . . ?
Na1 P7 C62 C71 -118(3) . . . . ?
C71 C62 C63 C64 0(5) . . . . ?
P7 C62 C63 C64 177(2) . . . . ?
C62 C63 C64 C65 -5(5) . . . . ?
C63 C64 C65 C66 8(5) . . . . ?
C64 C65 C66 C71 -7(5) . . . . ?
C64 C65 C66 C67 179(3) . . . . ?
C71 C66 C67 C68 13(5) . . . . ?
C65 C66 C67 C68 -174(3) . . . . ?
C68 C69 C70 C71 1(5) . . . . ?
C69 C70 C71 C66 -7(5) . . . . ?
C69 C70 C71 C62 177(3) . . . . ?
C65 C66 C71 C70 -173(3) . . . . ?
C67 C66 C71 C70 0(5) . . . . ?
C65 C66 C71 C62 3(5) . . . . ?
C67 C66 C71 C62 176(3) . . . . ?
C63 C62 C71 C70 177(3) . . . . ?
P7 C62 C71 C70 0(5) . . . . ?
C63 C62 C71 C66 1(5) . . . . ?
P7 C62 C71 C66 -176(2) . . . . ?
O25 P8 C72 C73 144.0(19) . . . . ?
O27 P8 C72 C73 22(2) . . . . ?
O26 P8 C72 C73 -93(2) . . . . ?
Dy7 P8 C72 C73 -36(2) . . . . ?
O25 P8 C72 C81 -36(3) . . . . ?
O27 P8 C72 C81 -158(2) . . . . ?
O26 P8 C72 C81 88(3) . . . . ?
Dy7 P8 C72 C81 144(2) . . . . ?
C81 C72 C73 C74 1(4) . . . . ?
P8 C72 C73 C74 -179(2) . . . . ?
C72 C73 C74 C75 3(5) . . . . ?
C73 C74 C75 C76 -5(5) . . . . ?
C74 C75 C76 C77 -180(3) . . . . ?
C74 C75 C76 C81 3(5) . . . . ?
C75 C76 C77 C78 178(3) . . . . ?
C81 C76 C77 C78 -5(5) . . . . ?
C76 C77 C78 C79 2(5) . . . . ?
C77 C78 C79 C80 -2(5) . . . . ?
C78 C79 C80 C81 4(5) . . . . ?
C75 C76 C81 C80 -176(3) . . . . ?
C77 C76 C81 C80 7(5) . . . . ?
C75 C76 C81 C72 1(5) . . . . ?
C77 C76 C81 C72 -177(3) . . . . ?
C79 C80 C81 C76 -7(4) . . . . ?
C79 C80 C81 C72 177(3) . . . . ?
C73 C72 C81 C76 -3(4) . . . . ?
P8 C72 C81 C76 177(2) . . . . ?
C73 C72 C81 C80 174(3) . . . . ?
P8 C72 C81 C80 -7(4) . . . . ?
C85 N1 C82 C83 1(3) . . . . ?
Dy2 N1 C82 C83 -176.7(15) . . . . ?
C84 N2 C83 C82 -6(3) . . . . ?
Na3 N2 C83 C82 178.3(15) 4_575 . . . ?
N1 C82 C83 N2 4(3) . . . . ?
C83 N2 C84 C85 4(3) . . . . ?
Na3 N2 C84 C85 179.6(15) 4_575 . . . ?
C82 N1 C85 C84 -3(3) . . . . ?
Dy2 N1 C85 C84 174.8(16) . . . . ?
C82 N1 C85 C86 177.6(19) . . . . ?
Dy2 N1 C85 C86 -5(2) . . . . ?
N2 C84 C85 N1 1(3) . . . . ?
N2 C84 C85 C86 -180(2) . . . . ?
N4 N3 C86 O9 2(3) . . . . ?
N4 N3 C86 C85 -175.0(18) . . . . ?
Dy3 O9 C86 N3 -20(3) . . . . ?
Dy2 O9 C86 N3 -154.2(17) . . . . ?
Dy3 O9 C86 C85 156.4(15) . . . . ?
Dy2 O9 C86 C85 23(3) . . . . ?
N1 C85 C86 N3 166(2) . . . . ?
C84 C85 C86 N3 -13(3) . . . . ?
N1 C85 C86 O9 -11(3) . . . . ?
C84 C85 C86 O9 170(2) . . . . ?
N3 N4 C87 C88 180(2) . . . . ?
Dy3 N4 C87 C88 -1(4) . . . . ?
N4 C87 C88 C93 6(4) . . . . ?
N4 C87 C88 C89 -170(2) . . . . ?
C93 C88 C89 C90 0(4) . . . . ?
C87 C88 C89 C90 176(2) . . . . ?
C88 C89 C90 C91 -3(4) . . . . ?
C89 C90 C91 C92 8(5) . . . . ?
C90 C91 C92 O7 175(3) . . . . ?
C90 C91 C92 C93 -8(5) . . . . ?
C94 O7 C92 C91 5(4) . . . . ?
Na2 O7 C92 C91 166(2) . . . . ?
C94 O7 C92 C93 -172(2) . . . . ?
Na2 O7 C92 C93 -10(3) . . . . ?
Dy3 O8 C93 C88 -28(4) . . . . ?
Na2 O8 C93 C88 -172(2) . . . . ?
Dy3 O8 C93 C92 155.0(17) . . . . ?
Na2 O8 C93 C92 11(3) . . . . ?
C87 C88 C93 O8 7(4) . . . . ?
C89 C88 C93 O8 -178(2) . . . . ?
C87 C88 C93 C92 -176(2) . . . . ?
C89 C88 C93 C92 -1(4) . . . . ?
C91 C92 C93 O8 -178(2) . . . . ?
O7 C92 C93 O8 -1(3) . . . . ?
C91 C92 C93 C88 4(4) . . . . ?
O7 C92 C93 C88 -179(2) . . . . ?
C98 N5 C95 C96 -4(3) . . . . ?
Dy3 N5 C95 C96 171.8(16) . . . . ?
C97 N6 C96 C95 -1(4) . . . . ?
Na2 N6 C96 C95 -172.2(18) 3_575 . . . ?
N5 C95 C96 N6 5(4) . . . . ?
C96 N6 C97 C98 -3(3) . . . . ?
Na2 N6 C97 C98 167.8(15) 3_575 . . . ?
C95 N5 C98 C97 1(3) . . . . ?
Dy3 N5 C98 C97 -175.7(15) . . . . ?
C95 N5 C98 C99 -176.3(19) . . . . ?
Dy3 N5 C98 C99 7(2) . . . . ?
N6 C97 C98 N5 3(3) . . . . ?
N6 C97 C98 C99 180(2) . . . . ?
Dy2 O12 C99 N7 -19(3) . . . . ?
Dy3 O12 C99 N7 -153.7(17) . . . . ?
Dy2 O12 C99 C98 157.8(14) . . . . ?
Dy3 O12 C99 C98 23(3) . . . . ?
N8 N7 C99 O12 3(3) . . . . ?
N8 N7 C99 C98 -173.5(18) . . . . ?
N5 C98 C99 O12 -19(3) . . . . ?
C97 C98 C99 O12 164(2) . . . . ?
N5 C98 C99 N7 158.0(19) . . . . ?
C97 C98 C99 N7 -19(3) . . . . ?
N7 N8 C100 C101 179(2) . . . . ?
Dy2 N8 C100 C101 2(3) . . . . ?
N8 C100 C101 C106 7(4) . . . . ?
N8 C100 C101 C102 -174(2) . . . . ?
C106 C101 C102 C103 -5(3) . . . . ?
C100 C101 C102 C103 175(2) . . . . ?
C101 C102 C103 C104 3(4) . . . . ?
C102 C103 C104 C105 2(4) . . . . ?
C107 O11 C105 C106 170(2) . . . . ?
Na4 O11 C105 C106 -21(3) . . . . ?
C107 O11 C105 C104 -11(4) . . . . ?
Na4 O11 C105 C104 157.9(19) . . . . ?
C103 C104 C105 O11 177(2) . . . . ?
C103 C104 C105 C106 -5(4) . . . . ?
Dy2 O10 C106 C101 -21(3) . . . . ?
Na4 O10 C106 C101 -161.7(18) . . . . ?
Dy2 O10 C106 C105 158.4(16) . . . . ?
Na4 O10 C106 C105 18(2) . . . . ?
C100 C101 C106 O10 2(4) . . . . ?
C102 C101 C106 O10 -177.6(19) . . . . ?
C100 C101 C106 C105 -178(2) . . . . ?
C102 C101 C106 C105 3(3) . . . . ?
O11 C105 C106 O10 1(3) . . . . ?
C104 C105 C106 O10 -178(2) . . . . ?
O11 C105 C106 C101 -179(2) . . . . ?
C104 C105 C106 C101 2(4) . . . . ?
C111 N12 C108 C109 3(5) . . . . ?
Dy8 N12 C108 C109 180(2) . . . . ?
C110 N13 C109 C108 9(5) . . . . ?
N12 C108 C109 N13 -4(6) . . . . ?
C109 N13 C110 C111 -12(5) . . . . ?
C108 N12 C111 C112 175(3) . . . . ?
Dy8 N12 C111 C112 -2(4) . . . . ?
C108 N12 C111 C110 -7(5) . . . . ?
Dy8 N12 C111 C110 176(2) . . . . ?
N13 C110 C111 N12 12(5) . . . . ?
N13 C110 C111 C112 -170(3) . . . . ?
Dy6 O6 C112 N14 -11(4) . . . . ?
Dy8 O6 C112 N14 -154(2) . . . . ?
Dy6 O6 C112 C111 164.8(19) . . . . ?
Dy8 O6 C112 C111 22(3) . . . . ?
N15 N14 C112 O6 0(4) . . . . ?
N15 N14 C112 C111 -175(3) . . . . ?
N12 C111 C112 O6 -11(4) . . . . ?
C110 C111 C112 O6 171(3) . . . . ?
N12 C111 C112 N14 165(3) . . . . ?
C110 C111 C112 N14 -13(5) . . . . ?
N14 N15 C113 C114 176(3) . . . . ?
Dy6 N15 C113 C114 0(4) . . . . ?
N15 C113 C114 C119 8(5) . . . . ?
N15 C113 C114 C115 -173(3) . . . . ?
C113 C114 C115 C116 177(3) . . . . ?
C119 C114 C115 C116 -4(4) . . . . ?
C114 C115 C116 C117 5(4) . . . . ?
C115 C116 C117 C118 -5(4) . . . . ?
C120 O4 C118 C119 -175(2) . . . . ?
Na3 O4 C118 C119 -10(3) . . . . ?
C120 O4 C118 C117 4(4) . . . . ?
Na3 O4 C118 C117 169.4(19) . . . . ?
C116 C117 C118 O4 -174(3) . . . . ?
C116 C117 C118 C119 5(4) . . . . ?
Dy6 O5 C119 C114 -19(4) . . . . ?
Na3 O5 C119 C114 -164.9(19) . . . . ?
Dy6 O5 C119 C118 158.7(17) . . . . ?
Na3 O5 C119 C118 13(3) . . . . ?
C113 C114 C119 O5 0(4) . . . . ?
C115 C114 C119 O5 -179(2) . . . . ?
C113 C114 C119 C118 -177(3) . . . . ?
C115 C114 C119 C118 3(4) . . . . ?
O4 C118 C119 O5 -3(4) . . . . ?
C117 C118 C119 O5 178(2) . . . . ?
O4 C118 C119 C114 175(2) . . . . ?
C117 C118 C119 C114 -4(4) . . . . ?
C124 N11 C121 C122 -2(4) . . . . ?
Dy6 N11 C121 C122 176.1(17) . . . . ?
C123 N16 C122 C121 4(4) . . . . ?
N11 C121 C122 N16 0(4) . . . . ?
C122 N16 C123 C124 -5(4) . . . . ?
C121 N11 C124 C123 2(4) . . . . ?
Dy6 N11 C124 C123 -177.1(19) . . . . ?
C121 N11 C124 C125 -176(2) . . . . ?
Dy6 N11 C124 C125 5(3) . . . . ?
N16 C123 C124 N11 2(4) . . . . ?
N16 C123 C124 C125 -180(3) . . . . ?
N9 N10 C125 O3 3(4) . . . . ?
N9 N10 C125 C124 -168(2) . . . . ?
Dy8 O3 C125 N10 -15(3) . . . . ?
Dy6 O3 C125 N10 -148(2) . . . . ?
Dy8 O3 C125 C124 156.7(19) . . . . ?
Dy6 O3 C125 C124 24(3) . . . . ?
N11 C124 C125 N10 154(3) . . . . ?
C123 C124 C125 N10 -24(4) . . . . ?
N11 C124 C125 O3 -18(4) . . . . ?
C123 C124 C125 O3 164(2) . . . . ?
N10 N9 C126 C127 -179(3) . . . . ?
Dy8 N9 C126 C127 -6(4) . . . . ?
N9 C126 C127 C132 -11(5) . . . . ?
N9 C126 C127 C128 180(3) . . . . ?
C132 C127 C128 C129 4(5) . . . . ?
C126 C127 C128 C129 174(3) . . . . ?
C127 C128 C129 C130 1(6) . . . . ?
C128 C129 C130 C131 -5(5) . . . . ?
C126 C127 C132 O2 17(6) . . . . ?
C128 C127 C132 O2 -174(3) . . . . ?
C126 C127 C132 C131 -173(3) . . . . ?
C128 C127 C132 C131 -4(5) . . . . ?
Dy8 O2 C132 C127 -5(6) . . . . ?
Na1 O2 C132 C127 -179(3) . . . . ?
Dy8 O2 C132 C131 -175(2) . . . . ?
Na1 O2 C132 C131 11(4) . . . . ?
Na3 O16 C134 O17 23(5) . . . . ?
Na3 O16 C134 C135 -143(2) . . . . ?
Dy5 O17 C134 O16 23(6) . . . . ?
Dy5 O17 C134 C135 -169.8(19) . . . . ?
Dy7 O15 C136 O14 -11(4) . . . . ?
Na4 O15 C136 O14 80(4) . . . . ?
Dy7 O15 C136 C137 178(2) . . . . ?
Na4 O15 C136 C137 -91(4) . . . . ?
Na4 O15 C136 Dy7 91(3) . . . . ?
Na1 O14 C136 O15 90(4) . . . . ?
Dy7 O14 C136 O15 10(3) . . . . ?
Na1 O14 C136 C137 -100(4) . . . . ?
Dy7 O14 C136 C137 -180(3) . . . . ?
Na1 O14 C136 Dy7 80(3) . . . . ?
C66 C67 C68 C69 -19(5) . . . . ?
C70 C69 C68 C67 12(5) . . . . ?
C17 C18 C19 C20 1(5) . . . . ?
C15 C20 C19 C18 5(5) . . . . ?
C26 C31 C30 C29 19(5) . . . . ?
C28 C29 C30 C31 -18(5) . . . . ?
C133 O1 C131 C130 74(4) . . . . ?
Na1 O1 C131 C130 -176(2) . . . . ?
C133 O1 C131 C132 -103(4) . . . . ?
Na1 O1 C131 C132 7(4) . . . . ?
C129 C130 C131 O1 -173(3) . . . . ?
C129 C130 C131 C132 4(5) . . . . ?
C127 C132 C131 O1 177(3) . . . . ?
O2 C132 C131 O1 -13(5) . . . . ?
C127 C132 C131 C130 0(6) . . . . ?
O2 C132 C131 C130 171(3) . . . . ?
